data_7102843
loop_
_publ_author_name
'Tatsumi, Yasuki'
'Murahashi, Tetsuro'
'Okada, Mitsue'
'Ogoshi, Sensuke'
'Kurosawa, Hideo'

_publ_section_title
;
 A stable zerovalent palladium chain enveloped by a pi-electron sheath
 of conjugated polyene ligands.
;
_journal_issue 4
_journal_name_full 'Chemical communications (Cambridge, England)'
_journal_page_first 477
_journal_page_last 479
_journal_paper_doi 10.1039/b714530f
_journal_year 2008
_chemical_formula_moiety 'C110 H142 B2 F8 N2 Pd4 '
_chemical_formula_sum 'C110 H142 B2 F8 N2 Pd4'
_chemical_formula_weight 2091.55
_space_group_IT_number 14
_symmetry_cell_setting monoclinic
_symmetry_Int_Tables_number 14
_symmetry_space_group_name_Hall '-P 2yn'
_symmetry_space_group_name_H-M 'P 1 21/n 1'
_cell_angle_alpha 90.0000
_cell_angle_beta 96.7780(6)
_cell_angle_gamma 90.0000
_cell_formula_units_Z 2
_cell_length_a 10.14130(10)
_cell_length_b 22.7850(3)
_cell_length_c 22.3895(3)
_cell_measurement_reflns_used 79997
_cell_measurement_temperature 133.1
_cell_measurement_theta_max 30.5
_cell_measurement_theta_min 0.9
_cell_volume 5137.37(11)
_computing_cell_refinement PROCESS-AUTO
_computing_data_collection PROCESS-AUTO
_computing_data_reduction CrystalStructure
_computing_publication_material 'CrystalStructure 3.8'
_computing_structure_refinement SHELXL
_computing_structure_solution 'DIRDIF99 (PATTY)'
_diffrn_detector_area_resol_mean 10.00
_diffrn_measured_fraction_theta_full 0.988
_diffrn_measured_fraction_theta_max 0.988
_diffrn_measurement_device_type 'Rigaku RAXIS-RAPID'
_diffrn_measurement_method \w
_diffrn_radiation_type 'Mo K\a'
_diffrn_radiation_wavelength 0.71069
_diffrn_reflns_av_R_equivalents 0.052
_diffrn_reflns_limit_h_max 13
_diffrn_reflns_limit_h_min -14
_diffrn_reflns_limit_k_max 32
_diffrn_reflns_limit_k_min -31
_diffrn_reflns_limit_l_max 31
_diffrn_reflns_limit_l_min -31
_diffrn_reflns_number 56510
_diffrn_reflns_theta_full 30.51
_diffrn_reflns_theta_max 30.51
_exptl_absorpt_coefficient_mu 0.750
_exptl_absorpt_correction_T_max 0.861
_exptl_absorpt_correction_T_min 0.454
_exptl_absorpt_correction_type multi-scan
_exptl_absorpt_process_details
;
Higashi, T. (1995). Program for Absorption Correction.
Rigaku Corporation, Tokyo, Japan.
;
_exptl_crystal_colour orange
_exptl_crystal_density_diffrn 1.352
_exptl_crystal_density_method 'not measured'
_exptl_crystal_description block
_exptl_crystal_F_000 2164.00
_exptl_crystal_size_max 0.64
_exptl_crystal_size_mid 0.28
_exptl_crystal_size_min 0.20
_refine_diff_density_max 1.27
_refine_diff_density_min -0.91
_refine_ls_extinction_method none
_refine_ls_goodness_of_fit_ref 1.124
_refine_ls_hydrogen_treatment refall
_refine_ls_number_parameters 543
_refine_ls_number_reflns 15527
_refine_ls_R_factor_gt 0.0554
_refine_ls_shift/su_max 0.0600
_refine_ls_structure_factor_coef Fsqd
_refine_ls_weighting_details 'w = 1/[\s^2^(Fo^2^)+(0.0713P)^2^+10.3602P] where P=(Fo^2^+2Fc^2^)/3'
_refine_ls_weighting_scheme calc
_refine_ls_wR_factor_ref 0.1503
_reflns_number_gt 13091
_reflns_number_total 15527
_reflns_threshold_expression F^2^>2.0\s(F^2^)
_cod_data_source_file b714530f.txt
_cod_data_source_block '_tatsumi__________________'
_cod_original_formula_sum 'C110 H142 B2 F8 N2 Pd4 '
_cod_database_code 7102843

loop_
_symmetry_equiv_pos_site_id
_symmetry_equiv_pos_as_xyz
1 +X,+Y,+Z
2 1/2-X,1/2+Y,1/2-Z
3 -X,-Y,-Z
4 1/2+X,1/2-Y,1/2+Z

loop_
_atom_site_label
_atom_site_type_symbol
_atom_site_fract_x
_atom_site_fract_y
_atom_site_fract_z
_atom_site_U_iso_or_equiv
_atom_site_adp_type
_atom_site_occupancy
_atom_site_symmetry_multiplicity
_atom_site_calc_flag
_atom_site_refinement_flags
_atom_site_disorder_assembly
_atom_site_disorder_group
Pd(1) Pd 0.24783(2) 0.078885(10) 0.136355(10) 0.01978(6) Uani 1.00 1 d . . .
Pd(2) Pd 0.08001(2) 0.026558(10) 0.045890(10) 0.02147(6) Uani 1.00 1 d . . .
F(1) F 0.7767(7) 0.3983(3) 0.3010(3) 0.151(2) Uani 1.00 1 d . . .
F(2) F 0.8019(4) 0.4294(2) 0.39493(19) 0.1025(15) Uani 1.00 1 d . . .
F(3) F 0.7173(6) 0.4883(3) 0.3218(3) 0.140(2) Uani 1.00 1 d . . .
F(4) F 0.9307(4) 0.4646(2) 0.3282(2) 0.1200(19) Uani 1.00 1 d . . .
N(1) N 0.4108(2) 0.11270(13) 0.19540(13) 0.0268(5) Uani 1.00 1 d . . .
C(1) C 0.2694(3) 0.16060(14) 0.08622(14) 0.0247(5) Uani 1.00 1 d . . .
C(2) C 0.1479(3) 0.13958(14) 0.05770(14) 0.0245(5) Uani 1.00 1 d . . .
C(3) C 0.1360(3) 0.10530(14) 0.00350(14) 0.0245(6) Uani 1.00 1 d . . .
C(4) C 0.0113(3) 0.09124(14) -0.02643(14) 0.0254(6) Uani 1.00 1 d . . .
C(5) C 0.0037(3) -0.05639(15) 0.08030(14) 0.0251(6) Uani 1.00 1 d . . .
C(6) C 0.1288(3) -0.04247(14) 0.10997(14) 0.0247(5) Uani 1.00 1 d . . .
C(7) C 0.1455(3) -0.00804(14) 0.16416(14) 0.0242(5) Uani 1.00 1 d . . .
C(8) C 0.2688(3) 0.00046(14) 0.19674(14) 0.0236(5) Uani 1.00 1 d . . .
C(9) C 0.2905(3) 0.01706(14) 0.26079(13) 0.0225(5) Uani 1.00 1 d . . .
C(10) C 0.1916(3) 0.04168(15) 0.29174(15) 0.0252(6) Uani 1.00 1 d . . .
C(11) C 0.2164(3) 0.05519(15) 0.35234(15) 0.0252(6) Uani 1.00 1 d . . .
C(12) C 0.1112(3) 0.08170(17) 0.38830(16) 0.0310(7) Uani 1.00 1 d . . .
C(13) C -0.0186(4) 0.0951(2) 0.3483(2) 0.0454(10) Uani 1.00 1 d . . .
C(14) C 0.1643(5) 0.1387(2) 0.4186(2) 0.0538(12) Uani 1.00 1 d . . .
C(15) C 0.0784(4) 0.0379(2) 0.43647(19) 0.0445(9) Uani 1.00 1 d . . .
C(16) C 0.3439(3) 0.04353(16) 0.38162(14) 0.0282(6) Uani 1.00 1 d . . .
C(17) C 0.4448(3) 0.01997(15) 0.35219(14) 0.0252(6) Uani 1.00 1 d . . .
C(18) C 0.5810(3) 0.00680(18) 0.38654(15) 0.0312(7) Uani 1.00 1 d . . .
C(19) C 0.6338(4) 0.0612(2) 0.42243(19) 0.0416(9) Uani 1.00 1 d . . .
C(20) C 0.5653(4) -0.0443(2) 0.43025(19) 0.0449(9) Uani 1.00 1 d . . .
C(21) C 0.6839(3) -0.0108(2) 0.34501(19) 0.0400(8) Uani 1.00 1 d . . .
C(22) C 0.4164(3) 0.00697(14) 0.29117(14) 0.0230(5) Uani 1.00 1 d . . .
C(23) C 0.2756(3) 0.21251(14) 0.12591(14) 0.0248(5) Uani 1.00 1 d . . .
C(24) C 0.1755(3) 0.22513(15) 0.16189(15) 0.0261(6) Uani 1.00 1 d . . .
C(25) C 0.1816(3) 0.27525(15) 0.19766(16) 0.0279(6) Uani 1.00 1 d . . .
C(26) C 0.0750(4) 0.29084(19) 0.23754(19) 0.0385(8) Uani 1.00 1 d . . .
C(27) C 0.0065(5) 0.3480(2) 0.2136(3) 0.0685(17) Uani 1.00 1 d . . .
C(28) C 0.1366(7) 0.3005(4) 0.3019(2) 0.094(2) Uani 1.00 1 d . . .
C(29) C -0.0330(5) 0.2447(2) 0.2374(2) 0.0583(13) Uani 1.00 1 d . . .
C(30) C 0.2894(3) 0.31301(16) 0.19520(17) 0.0332(7) Uani 1.00 1 d . . .
C(31) C 0.3905(3) 0.30176(16) 0.16062(18) 0.0322(7) Uani 1.00 1 d . . .
C(32) C 0.5079(4) 0.34401(19) 0.1577(2) 0.0443(9) Uani 1.00 1 d . . .
C(33) C 0.5140(7) 0.3625(2) 0.0920(3) 0.0740(18) Uani 1.00 1 d . . .
C(34) C 0.4961(6) 0.3990(2) 0.1951(3) 0.0634(15) Uani 1.00 1 d . . .
C(35) C 0.6357(5) 0.3120(2) 0.1816(3) 0.0718(18) Uani 1.00 1 d . . .
C(36) C 0.3831(3) 0.25011(15) 0.12645(16) 0.0283(6) Uani 1.00 1 d . . .
C(37) C 0.3906(4) 0.14506(16) 0.24355(16) 0.0346(7) Uani 1.00 1 d . . .
C(38) C 0.4952(5) 0.1670(2) 0.2828(2) 0.0527(12) Uani 1.00 1 d . . .
C(39) C 0.6226(5) 0.1552(2) 0.2716(2) 0.0646(16) Uani 1.00 1 d . . .
C(40) C 0.6430(4) 0.1218(2) 0.2226(2) 0.0602(14) Uani 1.00 1 d . . .
C(41) C 0.5346(4) 0.1011(2) 0.18517(19) 0.0401(8) Uani 1.00 1 d . . .
C(42) C 0.0944(18) 0.4640(8) 0.4931(8) 0.099(5) Uiso 0.50 1 d P . .
C(43) C 0.1304(9) 0.4036(4) 0.5065(4) 0.094(2) Uiso 1.00 1 d . . .
C(44) C 0.0825(17) 0.3621(8) 0.4686(8) 0.087(4) Uiso 0.50 1 d P . .
C(45) C 0.149(3) 0.2997(13) 0.4970(14) 0.135(8) Uiso 0.50 1 d P . .
C(46) C 0.213(2) 0.2852(12) 0.5323(12) 0.119(7) Uiso 0.50 1 d P . .
C(47) C 0.269(2) 0.3240(9) 0.5739(10) 0.088(5) Uiso 0.50 1 d P . .
C(48) C 0.2302(13) 0.3877(6) 0.5615(6) 0.066(2) Uiso 0.50 1 d P . .
C(49) C 0.0372(17) 0.3046(7) 1.0197(7) 0.117(4) Uiso 0.70 1 d P . .
C(50) C 0.0951(11) 0.2750(5) 0.9698(5) 0.080(2) Uiso 0.70 1 d P . .
C(51) C 0.129(2) 0.3116(12) 1.0172(12) 0.087(6) Uiso 0.30 1 d P . .
C(52) C 0.2453(18) 0.2364(8) 0.9051(8) 0.127(5) Uiso 0.70 1 d P . .
C(53) C 0.1317(14) 0.2089(6) 0.8813(6) 0.101(3) Uiso 0.70 1 d P . .
C(54) C 0.0121(16) 0.2090(7) 0.8860(7) 0.113(4) Uiso 0.70 1 d P . .
C(55) C -0.0223(10) 0.2439(4) 0.9371(5) 0.111(2) Uiso 1.00 1 d . . .
C(56) C 0.072(3) 0.3030(13) 0.4668(14) 0.150(9) Uiso 0.50 1 d P . .
C(57) C 0.1213(17) 0.3409(8) 0.4983(8) 0.085(4) Uiso 0.50 1 d P . .
C(58) C 0.2014(16) 0.4290(7) 0.5425(7) 0.085(4) Uiso 0.50 1 d P . .
C(59) C 0.285(2) 0.4062(9) 0.5870(9) 0.101(5) Uiso 0.50 1 d P . .
C(60) C 0.2930(16) 0.3534(8) 0.5892(7) 0.082(4) Uiso 0.50 1 d P . .
C(61) C 0.230(2) 0.3150(9) 0.5528(10) 0.086(4) Uiso 0.50 1 d P . .
C(62) C 0.042(2) 0.1888(12) 0.8547(13) 0.082(6) Uiso 0.30 1 d P . .
C(63) C 0.0728(19) 0.2301(8) 0.9098(8) 0.055(3) Uiso 0.30 1 d P . .
C(64) C 0.193(2) 0.2518(10) 0.9302(10) 0.064(4) Uiso 0.30 1 d P . .
C(65) C 0.2242(12) 0.2785(5) 0.9638(5) 0.128(3) Uiso 1.00 1 d . . .
C(66) C 0.005(2) 0.2779(12) 0.9837(13) 0.083(6) Uiso 0.30 1 d P . .
B(1) B 0.8099(8) 0.4453(3) 0.3368(3) 0.070(2) Uani 1.00 1 d . . .
H(1) H 0.3493 0.1410 0.0799 0.030 Uiso 1.00 1 c R . .
H(2) H 0.0694 0.1485 0.0752 0.029 Uiso 1.00 1 c R . .
H(3) H 0.2138 0.0920 -0.0122 0.029 Uiso 1.00 1 c R . .
H(4) H -0.0659 0.1051 -0.0107 0.030 Uiso 1.00 1 c R . .
H(5) H -0.0734 -0.0425 0.0961 0.030 Uiso 1.00 1 c R . .
H(6) H 0.2055 -0.0563 0.0938 0.030 Uiso 1.00 1 c R . .
H(7) H 0.0697 0.0094 0.1780 0.029 Uiso 1.00 1 c R . .
H(8) H 0.3449 -0.0048 0.1763 0.028 Uiso 1.00 1 c R . .
H(9) H 0.1062 0.0492 0.2708 0.030 Uiso 1.00 1 c R . .
H(10) H -0.0297 0.0674 0.3146 0.054 Uiso 1.00 1 c R . .
H(11) H -0.0156 0.1352 0.3327 0.054 Uiso 1.00 1 c R . .
H(12) H -0.0935 0.0913 0.3720 0.054 Uiso 1.00 1 c R . .
H(13) H 0.2257 0.1575 0.3939 0.065 Uiso 1.00 1 c R . .
H(14) H 0.2111 0.1297 0.4584 0.065 Uiso 1.00 1 c R . .
H(15) H 0.0901 0.1652 0.4230 0.065 Uiso 1.00 1 c R . .
H(16) H 0.0529 0.0594 0.4713 0.053 Uiso 1.00 1 c R . .
H(17) H 0.1566 0.0137 0.4491 0.053 Uiso 1.00 1 c R . .
H(18) H 0.0048 0.0127 0.4199 0.053 Uiso 1.00 1 c R . .
H(19) H 0.3619 0.0521 0.4233 0.034 Uiso 1.00 1 c R . .
H(20) H 0.6893 0.0844 0.3983 0.050 Uiso 1.00 1 c R . .
H(21) H 0.6869 0.0488 0.4597 0.050 Uiso 1.00 1 c R . .
H(22) H 0.5589 0.0851 0.4322 0.050 Uiso 1.00 1 c R . .
H(23) H 0.5415 -0.0287 0.4683 0.054 Uiso 1.00 1 c R . .
H(24) H 0.6493 -0.0658 0.4377 0.054 Uiso 1.00 1 c R . .
H(25) H 0.4952 -0.0708 0.4126 0.054 Uiso 1.00 1 c R . .
H(26) H 0.7725 0.0013 0.3631 0.048 Uiso 1.00 1 c R . .
H(27) H 0.6630 0.0085 0.3059 0.048 Uiso 1.00 1 c R . .
H(28) H 0.6821 -0.0535 0.3395 0.048 Uiso 1.00 1 c R . .
H(29) H 0.4840 -0.0090 0.2700 0.028 Uiso 1.00 1 c R . .
H(30) H 0.1023 0.1991 0.1619 0.031 Uiso 1.00 1 c R . .
H(31) H 0.0082 0.3504 0.1700 0.082 Uiso 1.00 1 c R . .
H(32) H 0.0535 0.3818 0.2330 0.082 Uiso 1.00 1 c R . .
H(33) H -0.0858 0.3482 0.2225 0.082 Uiso 1.00 1 c R . .
H(34) H 0.2273 0.3155 0.3020 0.112 Uiso 1.00 1 c R . .
H(35) H 0.1389 0.2632 0.3238 0.112 Uiso 1.00 1 c R . .
H(36) H 0.0835 0.3291 0.3214 0.112 Uiso 1.00 1 c R . .
H(37) H -0.1047 0.2534 0.2053 0.070 Uiso 1.00 1 c R . .
H(38) H -0.0683 0.2449 0.2763 0.070 Uiso 1.00 1 c R . .
H(39) H 0.0042 0.2059 0.2305 0.070 Uiso 1.00 1 c R . .
H(40) H 0.2933 0.3480 0.2184 0.040 Uiso 1.00 1 c R . .
H(41) H 0.5519 0.4020 0.0910 0.089 Uiso 1.00 1 c R . .
H(42) H 0.4242 0.3625 0.0703 0.089 Uiso 1.00 1 c R . .
H(43) H 0.5698 0.3348 0.0728 0.089 Uiso 1.00 1 c R . .
H(44) H 0.5850 0.4135 0.2097 0.076 Uiso 1.00 1 c R . .
H(45) H 0.4481 0.3897 0.2294 0.076 Uiso 1.00 1 c R . .
H(46) H 0.4475 0.4292 0.1703 0.076 Uiso 1.00 1 c R . .
H(47) H 0.7096 0.3273 0.1616 0.086 Uiso 1.00 1 c R . .
H(48) H 0.6253 0.2699 0.1734 0.086 Uiso 1.00 1 c R . .
H(49) H 0.6543 0.3183 0.2251 0.086 Uiso 1.00 1 c R . .
H(50) H 0.4529 0.2407 0.1033 0.034 Uiso 1.00 1 c R . .
H(51) H 0.3022 0.1532 0.2510 0.041 Uiso 1.00 1 c R . .
H(52) H 0.4788 0.1897 0.3167 0.063 Uiso 1.00 1 c R . .
H(53) H 0.6959 0.1700 0.2976 0.078 Uiso 1.00 1 c R . .
H(54) H 0.7307 0.1130 0.2143 0.072 Uiso 1.00 1 c R . .
H(55) H 0.5491 0.0780 0.1513 0.048 Uiso 1.00 1 c R . .

loop_
_atom_site_aniso_label
_atom_site_aniso_U_11
_atom_site_aniso_U_22
_atom_site_aniso_U_33
_atom_site_aniso_U_12
_atom_site_aniso_U_13
_atom_site_aniso_U_23
Pd(1) 0.02220(11) 0.02103(11) 0.01573(10) -0.00231(8) 0.00067(8) -0.00325(8)
Pd(2) 0.02576(12) 0.02342(12) 0.01477(10) -0.00407(9) 0.00041(8) -0.00285(8)
F(1) 0.160(5) 0.152(5) 0.145(5) -0.038(4) 0.034(4) -0.075(4)
F(2) 0.074(2) 0.173(4) 0.066(2) -0.006(2) 0.034(2) 0.022(2)
F(3) 0.116(4) 0.138(5) 0.180(6) 0.027(3) 0.072(4) 0.049(4)
F(4) 0.092(3) 0.118(3) 0.165(5) -0.035(2) 0.076(3) 0.010(3)
N(1) 0.0302(13) 0.0248(12) 0.0235(12) -0.0061(10) -0.0040(10) 0.0009(10)
C(1) 0.0283(14) 0.0227(13) 0.0227(13) -0.0025(12) 0.0010(11) -0.0012(11)
C(2) 0.0306(15) 0.0224(13) 0.0193(12) -0.0019(12) -0.0018(11) 0.0003(10)
C(3) 0.0317(15) 0.0228(13) 0.0183(12) -0.0075(12) 0.0004(11) -0.0001(10)
C(4) 0.0310(15) 0.0250(14) 0.0192(13) -0.0036(12) -0.0012(11) 0.0002(11)
C(5) 0.0302(15) 0.0263(14) 0.0179(12) -0.0059(12) -0.0004(11) 0.0006(11)
C(6) 0.0310(15) 0.0248(13) 0.0177(12) -0.0031(12) 0.0001(11) 0.0011(10)
C(7) 0.0291(14) 0.0235(13) 0.0192(13) -0.0019(12) 0.0001(11) 0.0002(10)
C(8) 0.0291(14) 0.0232(13) 0.0181(12) -0.0025(11) 0.0006(11) -0.0024(10)
C(9) 0.0261(14) 0.0235(13) 0.0173(12) -0.0034(11) -0.0000(10) -0.0015(10)
C(10) 0.0244(13) 0.0273(14) 0.0233(14) -0.0017(12) -0.0001(11) -0.0004(11)
C(11) 0.0258(14) 0.0269(14) 0.0234(14) -0.0039(12) 0.0045(11) -0.0028(11)
C(12) 0.0312(16) 0.0366(18) 0.0267(15) 0.0005(14) 0.0088(12) -0.0033(13)
C(13) 0.0361(19) 0.061(2) 0.041(2) 0.0132(19) 0.0116(16) 0.0051(19)
C(14) 0.055(2) 0.045(2) 0.064(3) -0.001(2) 0.015(2) -0.024(2)
C(15) 0.045(2) 0.059(2) 0.0325(19) 0.003(2) 0.0151(16) 0.0050(18)
C(16) 0.0314(15) 0.0363(17) 0.0165(13) -0.0012(13) 0.0012(11) -0.0027(12)
C(17) 0.0253(14) 0.0292(15) 0.0198(13) -0.0005(12) -0.0024(11) 0.0002(11)
C(18) 0.0281(15) 0.0407(18) 0.0230(14) 0.0022(14) -0.0045(12) -0.0010(13)
C(19) 0.0311(17) 0.055(2) 0.0361(19) -0.0032(17) -0.0071(15) -0.0092(18)
C(20) 0.054(2) 0.048(2) 0.0294(18) 0.007(2) -0.0068(17) 0.0057(16)
C(21) 0.0263(16) 0.055(2) 0.0365(19) 0.0064(16) -0.0035(14) -0.0040(17)
C(22) 0.0236(13) 0.0247(13) 0.0205(13) 0.0001(11) 0.0022(10) -0.0012(10)
C(23) 0.0301(15) 0.0218(13) 0.0217(13) -0.0022(12) -0.0008(11) -0.0010(10)
C(24) 0.0278(14) 0.0235(14) 0.0268(14) -0.0043(12) 0.0022(11) 0.0002(11)
C(25) 0.0326(16) 0.0235(14) 0.0273(15) 0.0034(12) 0.0018(12) -0.0015(11)
C(26) 0.042(2) 0.0374(19) 0.0375(19) 0.0028(16) 0.0118(16) -0.0077(15)
C(27) 0.055(2) 0.038(2) 0.118(5) 0.010(2) 0.036(3) 0.003(2)
C(28) 0.083(4) 0.160(8) 0.040(2) -0.003(5) 0.018(2) -0.030(3)
C(29) 0.062(3) 0.046(2) 0.075(3) -0.002(2) 0.040(2) -0.001(2)
C(30) 0.0391(18) 0.0234(14) 0.0362(18) -0.0010(14) 0.0009(14) -0.0080(13)
C(31) 0.0337(17) 0.0245(15) 0.0379(18) -0.0061(13) 0.0025(14) -0.0042(13)
C(32) 0.041(2) 0.035(2) 0.057(2) -0.0151(17) 0.0098(18) -0.0126(18)
C(33) 0.095(4) 0.057(3) 0.074(3) -0.042(3) 0.026(3) -0.006(2)
C(34) 0.066(3) 0.039(2) 0.086(4) -0.026(2) 0.015(2) -0.025(2)
C(35) 0.038(2) 0.058(3) 0.118(5) -0.017(2) 0.002(2) -0.029(3)
C(36) 0.0300(15) 0.0257(14) 0.0285(15) -0.0042(12) 0.0014(12) -0.0038(12)
C(37) 0.050(2) 0.0267(15) 0.0241(15) 0.0001(15) -0.0056(14) -0.0079(12)
C(38) 0.081(3) 0.038(2) 0.033(2) -0.012(2) -0.020(2) -0.0048(16)
C(39) 0.059(3) 0.069(3) 0.057(3) -0.032(2) -0.030(2) 0.007(2)
C(40) 0.034(2) 0.084(3) 0.059(3) -0.019(2) -0.008(2) 0.010(2)
C(41) 0.0314(17) 0.051(2) 0.0364(19) -0.0060(17) -0.0009(14) 0.0027(17)
B(1) 0.079(4) 0.063(3) 0.079(4) -0.015(3) 0.052(4) -0.013(3)

loop_
_atom_type_symbol
_atom_type_description
_atom_type_scat_dispersion_real
_atom_type_scat_dispersion_imag
_atom_type_scat_source
C C 0.003 0.002
;
International Tables for Crystallography
(1992, Vol. C, Tables 4.2.6.8 and 6.1.1.4)
;
H H 0.000 0.000
;
International Tables for Crystallography
(1992, Vol. C, Table 6.1.1.4)
;
B B 0.001 0.001
;
International Tables for Crystallography
(1992, Vol. C, Tables 4.2.6.8 and 6.1.1.4)
;
F F 0.017 0.010
;
International Tables for Crystallography
(1992, Vol. C, Tables 4.2.6.8 and 6.1.1.4)
;
Pd Pd -0.999 1.007
;
International Tables for Crystallography
(1992, Vol. C, Tables 4.2.6.8 and 6.1.1.4)
;
N N 0.006 0.003
;
International Tables for Crystallography
(1992, Vol. C, Tables 4.2.6.8 and 6.1.1.4)
;

loop_
_geom_angle_atom_site_label_1
_geom_angle_atom_site_label_2
_geom_angle_atom_site_label_3
_geom_angle
_geom_angle_publ_flag
_geom_angle_site_symmetry_1
_geom_angle_site_symmetry_2
_geom_angle_site_symmetry_3
Pd(2) Pd(1) N(1) 167.51(8) yes . . .
Pd(2) Pd(1) C(1) 94.65(7) yes . . .
Pd(2) Pd(1) C(2) 62.23(7) yes . . .
Pd(2) Pd(1) C(7) 65.00(7) yes . . .
Pd(2) Pd(1) C(8) 96.02(7) yes . . .
N(1) Pd(1) C(1) 83.92(11) yes . . .
N(1) Pd(1) C(2) 118.77(11) yes . . .
N(1) Pd(1) C(7) 118.24(10) yes . . .
N(1) Pd(1) C(8) 84.41(11) yes . . .
C(1) Pd(1) C(2) 35.52(11) yes . . .
C(1) Pd(1) C(7) 157.13(11) yes . . .
C(1) Pd(1) C(8) 167.88(11) yes . . .
C(2) Pd(1) C(7) 121.63(10) yes . . .
C(2) Pd(1) C(8) 156.54(11) yes . . .
C(7) Pd(1) C(8) 34.99(11) yes . . .
Pd(1) Pd(2) Pd(2) 178.158(11) yes . . 3_555
Pd(1) Pd(2) C(3) 77.88(8) yes . . .
Pd(1) Pd(2) C(4) 111.03(8) yes . . .
Pd(1) Pd(2) C(5) 108.91(7) yes . . .
Pd(1) Pd(2) C(6) 75.66(8) yes . . .
Pd(2) Pd(2) C(3) 101.67(8) yes 3_555 . .
Pd(2) Pd(2) C(4) 69.07(8) yes 3_555 . .
Pd(2) Pd(2) C(5) 71.59(7) yes 3_555 . .
Pd(2) Pd(2) C(6) 104.27(8) yes 3_555 . .
C(3) Pd(2) C(4) 37.12(12) yes . . .
C(3) Pd(2) C(5) 173.08(11) yes . . .
C(3) Pd(2) C(6) 149.23(12) yes . . .
C(4) Pd(2) C(5) 136.19(11) yes . . .
C(4) Pd(2) C(6) 173.22(11) yes . . .
C(5) Pd(2) C(6) 37.33(12) yes . . .
Pd(1) N(1) C(37) 121.0(2) yes . . .
Pd(1) N(1) C(41) 120.0(2) yes . . .
C(37) N(1) C(41) 119.0(3) yes . . .
Pd(1) C(1) C(2) 78.95(19) yes . . .
Pd(1) C(1) C(23) 111.8(2) yes . . .
C(2) C(1) C(23) 121.4(3) yes . . .
Pd(1) C(2) C(1) 65.53(17) yes . . .
Pd(1) C(2) C(3) 107.2(2) yes . . .
C(1) C(2) C(3) 123.5(3) yes . . .
Pd(2) C(3) C(2) 94.7(2) yes . . .
Pd(2) C(3) C(4) 75.38(19) yes . . .
C(2) C(3) C(4) 120.8(3) yes . . .
Pd(2) C(4) C(3) 67.49(17) yes . . .
Pd(2) C(4) C(5) 103.7(2) yes . . 3_555
C(3) C(4) C(5) 122.0(3) yes . . 3_555
Pd(2) C(5) C(4) 100.7(2) yes . . 3_555
Pd(2) C(5) C(6) 68.70(18) yes . . .
C(4) C(5) C(6) 121.6(3) yes 3_555 . .
Pd(2) C(6) C(5) 73.97(18) yes . . .
Pd(2) C(6) C(7) 99.2(2) yes . . .
C(5) C(6) C(7) 122.3(3) yes . . .
Pd(1) C(7) C(6) 104.3(2) yes . . .
Pd(1) C(7) C(8) 67.85(18) yes . . .
C(6) C(7) C(8) 122.0(3) yes . . .
Pd(1) C(8) C(7) 77.16(18) yes . . .
Pd(1) C(8) C(9) 112.1(2) yes . . .
C(7) C(8) C(9) 124.8(3) yes . . .
C(8) C(9) C(10) 123.4(2) yes . . .
C(8) C(9) C(22) 117.1(2) yes . . .
C(10) C(9) C(22) 119.5(2) yes . . .
C(9) C(10) C(11) 121.0(2) yes . . .
C(10) C(11) C(12) 123.0(2) yes . . .
C(10) C(11) C(16) 117.8(3) yes . . .
C(12) C(11) C(16) 119.2(2) yes . . .
C(11) C(12) C(13) 112.0(3) yes . . .
C(11) C(12) C(14) 109.6(3) yes . . .
C(11) C(12) C(15) 109.5(3) yes . . .
C(13) C(12) C(14) 108.8(3) yes . . .
C(13) C(12) C(15) 107.3(3) yes . . .
C(14) C(12) C(15) 109.5(3) yes . . .
C(11) C(16) C(17) 122.8(2) yes . . .
C(16) C(17) C(18) 120.6(2) yes . . .
C(16) C(17) C(22) 118.0(2) yes . . .
C(18) C(17) C(22) 121.4(3) yes . . .
C(17) C(18) C(19) 110.0(3) yes . . .
C(17) C(18) C(20) 108.2(3) yes . . .
C(17) C(18) C(21) 112.7(2) yes . . .
C(19) C(18) C(20) 109.4(3) yes . . .
C(19) C(18) C(21) 108.0(3) yes . . .
C(20) C(18) C(21) 108.5(3) yes . . .
C(9) C(22) C(17) 120.9(3) yes . . .
C(1) C(23) C(24) 121.9(3) yes . . .
C(1) C(23) C(36) 118.6(3) yes . . .
C(24) C(23) C(36) 119.5(3) yes . . .
C(23) C(24) C(25) 120.9(3) yes . . .
C(24) C(25) C(26) 122.8(3) yes . . .
C(24) C(25) C(30) 117.7(3) yes . . .
C(26) C(25) C(30) 119.5(3) yes . . .
C(25) C(26) C(27) 108.3(4) yes . . .
C(25) C(26) C(28) 110.4(4) yes . . .
C(25) C(26) C(29) 113.5(3) yes . . .
C(27) C(26) C(28) 109.0(5) yes . . .
C(27) C(26) C(29) 106.8(3) yes . . .
C(28) C(26) C(29) 108.6(4) yes . . .
C(25) C(30) C(31) 123.0(3) yes . . .
C(30) C(31) C(32) 122.5(3) yes . . .
C(30) C(31) C(36) 117.9(3) yes . . .
C(32) C(31) C(36) 119.6(3) yes . . .
C(31) C(32) C(33) 109.3(4) yes . . .
C(31) C(32) C(34) 112.4(4) yes . . .
C(31) C(32) C(35) 108.4(3) yes . . .
C(33) C(32) C(34) 108.4(4) yes . . .
C(33) C(32) C(35) 109.7(5) yes . . .
C(34) C(32) C(35) 108.6(4) yes . . .
C(23) C(36) C(31) 121.0(3) yes . . .
N(1) C(37) C(38) 121.9(4) yes . . .
C(37) C(38) C(39) 118.7(4) yes . . .
C(38) C(39) C(40) 119.3(4) yes . . .
C(39) C(40) C(41) 119.3(4) yes . . .
N(1) C(41) C(40) 121.8(4) yes . . .
C(43) C(42) C(58) 43.6(8) yes . . .
C(42) C(43) C(44) 118.8(12) yes . . .
C(42) C(43) C(48) 121.0(10) yes . . .
C(42) C(43) C(57) 154.9(12) yes . . .
C(42) C(43) C(58) 78.0(12) yes . . .
C(44) C(43) C(48) 120.0(11) yes . . .
C(44) C(43) C(57) 36.6(10) yes . . .
C(44) C(43) C(58) 160.9(14) yes . . .
C(48) C(43) C(57) 84.0(9) yes . . .
C(48) C(43) C(58) 43.3(10) yes . . .
C(57) C(43) C(58) 127.1(12) yes . . .
C(43) C(44) C(45) 105.3(15) yes . . .
C(43) C(44) C(56) 138.9(19) yes . . .
C(43) C(44) C(57) 79.0(18) yes . . .
C(45) C(44) C(56) 35.8(17) yes . . .
C(45) C(44) C(57) 27.8(18) yes . . .
C(56) C(44) C(57) 60(2) yes . . .
C(44) C(45) C(46) 140(3) yes . . .
C(44) C(45) C(56) 54(2) yes . . .
C(44) C(45) C(57) 24.6(15) yes . . .
C(44) C(45) C(61) 106(2) yes . . .
C(46) C(45) C(56) 162(4) yes . . .
C(46) C(45) C(57) 116(3) yes . . .
C(46) C(45) C(61) 33(2) yes . . .
C(56) C(45) C(57) 75(3) yes . . .
C(56) C(45) C(61) 154(3) yes . . .
C(57) C(45) C(61) 83(2) yes . . .
C(45) C(46) C(47) 120(3) yes . . .
C(45) C(46) C(57) 31(2) yes . . .
C(45) C(46) C(61) 104(3) yes . . .
C(47) C(46) C(57) 89.1(18) yes . . .
C(47) C(46) C(61) 16.8(18) yes . . .
C(57) C(46) C(61) 73(2) yes . . .
C(46) C(47) C(48) 114.6(18) yes . . .
C(46) C(47) C(60) 161(3) yes . . .
C(46) C(47) C(61) 23(2) yes . . .
C(48) C(47) C(60) 47.1(18) yes . . .
C(48) C(47) C(61) 93(3) yes . . .
C(60) C(47) C(61) 140(4) yes . . .
C(43) C(48) C(47) 120.1(12) yes . . .
C(43) C(48) C(58) 49.3(11) yes . . .
C(43) C(48) C(59) 136.7(19) yes . . .
C(43) C(48) C(60) 149.9(15) yes . . .
C(43) C(48) C(61) 98.5(10) yes . . .
C(47) C(48) C(58) 167.1(18) yes . . .
C(47) C(48) C(59) 102.3(19) yes . . .
C(47) C(48) C(60) 29.9(12) yes . . .
C(47) C(48) C(61) 21.7(10) yes . . .
C(58) C(48) C(59) 87(2) yes . . .
C(58) C(48) C(60) 159.0(18) yes . . .
C(58) C(48) C(61) 147.1(16) yes . . .
C(59) C(48) C(60) 72.4(18) yes . . .
C(59) C(48) C(61) 123.9(19) yes . . .
C(60) C(48) C(61) 51.6(12) yes . . .
C(50) C(49) C(51) 64(2) yes . . .
C(50) C(49) C(66) 42.1(18) yes . . .
C(51) C(49) C(66) 106(2) yes . . .
C(49) C(50) C(51) 39.0(14) yes . . .
C(49) C(50) C(55) 102.7(10) yes . . .
C(49) C(50) C(63) 148.1(12) yes . . .
C(49) C(50) C(64) 162.2(13) yes . . .
C(49) C(50) C(65) 122.0(11) yes . . .
C(49) C(50) C(66) 43.9(17) yes . . .
C(51) C(50) C(55) 141.7(16) yes . . .
C(51) C(50) C(63) 172.9(17) yes . . .
C(51) C(50) C(64) 123.4(17) yes . . .
C(51) C(50) C(65) 83.1(15) yes . . .
C(51) C(50) C(66) 83(2) yes . . .
C(55) C(50) C(63) 45.4(8) yes . . .
C(55) C(50) C(64) 94.9(11) yes . . .
C(55) C(50) C(65) 135.3(11) yes . . .
C(55) C(50) C(66) 58.8(17) yes . . .
C(63) C(50) C(64) 49.5(11) yes . . .
C(63) C(50) C(65) 89.8(11) yes . . .
C(63) C(50) C(66) 104.2(19) yes . . .
C(64) C(50) C(65) 40.4(10) yes . . .
C(64) C(50) C(66) 154(2) yes . . .
C(65) C(50) C(66) 166(2) yes . . .
C(49) C(51) C(50) 77(2) yes . . .
C(49) C(51) C(65) 125(2) yes . . .
C(49) C(51) C(66) 38.9(18) yes . . .
C(50) C(51) C(65) 47.8(11) yes . . .
C(50) C(51) C(66) 38.6(14) yes . . .
C(65) C(51) C(66) 86.4(17) yes . . .
C(53) C(52) C(63) 35.9(10) yes . . .
C(53) C(52) C(64) 83(2) yes . . .
C(53) C(52) C(65) 113.1(14) yes . . .
C(63) C(52) C(64) 47.6(17) yes . . .
C(63) C(52) C(65) 77.3(11) yes . . .
C(64) C(52) C(65) 29.6(16) yes . . .
C(52) C(53) C(54) 139.7(16) yes . . .
C(52) C(53) C(62) 171(2) yes . . .
C(52) C(53) C(63) 93.9(16) yes . . .
C(52) C(53) C(64) 35.0(12) yes . . .
C(54) C(53) C(62) 45.7(18) yes . . .
C(54) C(53) C(63) 45.9(14) yes . . .
C(54) C(53) C(64) 104.9(15) yes . . .
C(62) C(53) C(63) 92(2) yes . . .
C(62) C(53) C(64) 150(2) yes . . .
C(63) C(53) C(64) 59.0(15) yes . . .
C(53) C(54) C(55) 113.2(14) yes . . .
C(53) C(54) C(62) 61(2) yes . . .
C(53) C(54) C(63) 56.0(17) yes . . .
C(55) C(54) C(62) 174(2) yes . . .
C(55) C(54) C(63) 57.3(16) yes . . .
C(62) C(54) C(63) 117(2) yes . . .
C(50) C(55) C(54) 112.9(10) yes . . .
C(50) C(55) C(63) 75.1(11) yes . . .
C(50) C(55) C(66) 40.9(13) yes . . .
C(54) C(55) C(63) 37.8(11) yes . . .
C(54) C(55) C(66) 153.8(16) yes . . .
C(63) C(55) C(66) 116.0(17) yes . . .
C(44) C(56) C(45) 90(2) yes . . .
C(44) C(56) C(57) 39.7(15) yes . . .
C(45) C(56) C(57) 53(2) yes . . .
C(43) C(57) C(44) 64.4(17) yes . . .
C(43) C(57) C(45) 160(2) yes . . .
C(43) C(57) C(46) 131.2(14) yes . . .
C(43) C(57) C(56) 144(2) yes . . .
C(43) C(57) C(61) 103.4(13) yes . . .
C(44) C(57) C(45) 128(3) yes . . .
C(44) C(57) C(46) 158(2) yes . . .
C(44) C(57) C(56) 80(2) yes . . .
C(44) C(57) C(61) 163(2) yes . . .
C(45) C(57) C(46) 32(2) yes . . .
C(45) C(57) C(56) 52(2) yes . . .
C(45) C(57) C(61) 61(2) yes . . .
C(46) C(57) C(56) 84(2) yes . . .
C(46) C(57) C(61) 28.5(12) yes . . .
C(56) C(57) C(61) 112(2) yes . . .
C(42) C(58) C(43) 58.4(10) yes . . .
C(42) C(58) C(48) 145.1(17) yes . . .
C(42) C(58) C(59) 173.0(17) yes . . .
C(43) C(58) C(48) 87.4(14) yes . . .
C(43) C(58) C(59) 127.3(17) yes . . .
C(48) C(58) C(59) 40.0(12) yes . . .
C(48) C(59) C(58) 52.5(15) yes . . .
C(48) C(59) C(60) 64.8(17) yes . . .
C(58) C(59) C(60) 117.0(19) yes . . .
C(47) C(60) C(48) 103(2) yes . . .
C(47) C(60) C(59) 146(2) yes . . .
C(47) C(60) C(61) 17.7(19) yes . . .
C(48) C(60) C(59) 42.8(13) yes . . .
C(48) C(60) C(61) 85.2(15) yes . . .
C(59) C(60) C(61) 127.9(19) yes . . .
C(45) C(61) C(46) 43(2) yes . . .
C(45) C(61) C(47) 171(3) yes . . .
C(45) C(61) C(48) 109.4(18) yes . . .
C(45) C(61) C(57) 36.1(15) yes . . .
C(45) C(61) C(60) 152(2) yes . . .
C(46) C(61) C(47) 140(4) yes . . .
C(46) C(61) C(48) 151(2) yes . . .
C(46) C(61) C(57) 79(2) yes . . .
C(46) C(61) C(60) 161(3) yes . . .
C(47) C(61) C(48) 66(2) yes . . .
C(47) C(61) C(57) 140(3) yes . . .
C(47) C(61) C(60) 23(2) yes . . .
C(48) C(61) C(57) 74.0(12) yes . . .
C(48) C(61) C(60) 43.1(11) yes . . .
C(57) C(61) C(60) 117.1(18) yes . . .
C(53) C(62) C(54) 73(2) yes . . .
C(53) C(62) C(63) 42.1(14) yes . . .
C(54) C(62) C(63) 31.2(16) yes . . .
C(50) C(63) C(52) 87.5(11) yes . . .
C(50) C(63) C(53) 137.5(18) yes . . .
C(50) C(63) C(54) 144(2) yes . . .
C(50) C(63) C(55) 59.4(10) yes . . .
C(50) C(63) C(62) 176.1(18) yes . . .
C(50) C(63) C(64) 58.2(13) yes . . .
C(52) C(63) C(53) 50.2(13) yes . . .
C(52) C(63) C(54) 128(2) yes . . .
C(52) C(63) C(55) 146.9(16) yes . . .
C(52) C(63) C(62) 96.3(16) yes . . .
C(52) C(63) C(64) 29.3(12) yes . . .
C(53) C(63) C(54) 78(2) yes . . .
C(53) C(63) C(55) 162(2) yes . . .
C(53) C(63) C(62) 46.4(15) yes . . .
C(53) C(63) C(64) 79.4(18) yes . . .
C(54) C(63) C(55) 84.9(19) yes . . .
C(54) C(63) C(62) 31.9(17) yes . . .
C(54) C(63) C(64) 157(2) yes . . .
C(55) C(63) C(62) 116.7(18) yes . . .
C(55) C(63) C(64) 117.7(18) yes . . .
C(62) C(63) C(64) 126(2) yes . . .
C(50) C(64) C(52) 175(2) yes . . .
C(50) C(64) C(53) 113.9(15) yes . . .
C(50) C(64) C(63) 72.3(14) yes . . .
C(50) C(64) C(65) 60.6(15) yes . . .
C(52) C(64) C(53) 61.5(18) yes . . .
C(52) C(64) C(63) 103(2) yes . . .
C(52) C(64) C(65) 124(2) yes . . .
C(53) C(64) C(63) 41.6(12) yes . . .
C(53) C(64) C(65) 174(2) yes . . .
C(63) C(64) C(65) 133(2) yes . . .
C(50) C(65) C(51) 49.1(11) yes . . .
C(50) C(65) C(52) 105.4(11) yes . . .
C(50) C(65) C(64) 79.1(16) yes . . .
C(51) C(65) C(52) 154.5(13) yes . . .
C(51) C(65) C(64) 128.2(19) yes . . .
C(52) C(65) C(64) 26.3(15) yes . . .
C(49) C(66) C(50) 94(2) yes . . .
C(49) C(66) C(51) 35.5(17) yes . . .
C(49) C(66) C(55) 174(3) yes . . .
C(50) C(66) C(51) 58.5(18) yes . . .
C(50) C(66) C(55) 80(2) yes . . .
C(51) C(66) C(55) 139(2) yes . . .
F(1) B(1) F(2) 108.4(6) yes . . .
F(1) B(1) F(3) 107.7(6) yes . . .
F(1) B(1) F(4) 110.1(7) yes . . .
F(2) B(1) F(3) 107.9(6) yes . . .
F(2) B(1) F(4) 112.5(6) yes . . .
F(3) B(1) F(4) 110.1(6) yes . . .
Pd(1) C(1) H(1) 79.5 no . . .
C(2) C(1) H(1) 119.3 no . . .
C(23) C(1) H(1) 119.3 no . . .
Pd(1) C(2) H(2) 97.1 no . . .
C(1) C(2) H(2) 118.2 no . . .
C(3) C(2) H(2) 118.2 no . . .
Pd(2) C(3) H(3) 100.0 no . . .
C(2) C(3) H(3) 119.6 no . . .
C(4) C(3) H(3) 119.6 no . . .
Pd(2) C(4) H(4) 98.7 no . . .
C(3) C(4) H(4) 119.0 no . . .
C(5) C(4) H(4) 119.0 no 3_555 . .
Pd(2) C(5) H(5) 100.5 no . . .
C(4) C(5) H(5) 119.2 no 3_555 . .
C(6) C(5) H(5) 119.2 no . . .
Pd(2) C(6) H(6) 97.0 no . . .
C(5) C(6) H(6) 118.8 no . . .
C(7) C(6) H(6) 118.8 no . . .
Pd(1) C(7) H(7) 97.7 no . . .
C(6) C(7) H(7) 119.0 no . . .
C(8) C(7) H(7) 119.0 no . . .
Pd(1) C(8) H(8) 80.5 no . . .
C(7) C(8) H(8) 117.6 no . . .
C(9) C(8) H(8) 117.6 no . . .
C(9) C(10) H(9) 119.5 no . . .
C(11) C(10) H(9) 119.5 no . . .
C(12) C(13) H(10) 109.5 no . . .
C(12) C(13) H(11) 109.5 no . . .
C(12) C(13) H(12) 109.5 no . . .
H(10) C(13) H(11) 109.5 no . . .
H(10) C(13) H(12) 109.5 no . . .
H(11) C(13) H(12) 109.5 no . . .
C(12) C(14) H(13) 109.5 no . . .
C(12) C(14) H(14) 109.5 no . . .
C(12) C(14) H(15) 109.5 no . . .
H(13) C(14) H(14) 109.5 no . . .
H(13) C(14) H(15) 109.5 no . . .
H(14) C(14) H(15) 109.5 no . . .
C(12) C(15) H(16) 109.5 no . . .
C(12) C(15) H(17) 109.5 no . . .
C(12) C(15) H(18) 109.5 no . . .
H(16) C(15) H(17) 109.5 no . . .
H(16) C(15) H(18) 109.5 no . . .
H(17) C(15) H(18) 109.5 no . . .
C(11) C(16) H(19) 118.6 no . . .
C(17) C(16) H(19) 118.6 no . . .
C(18) C(19) H(20) 109.5 no . . .
C(18) C(19) H(21) 109.5 no . . .
C(18) C(19) H(22) 109.5 no . . .
H(20) C(19) H(21) 109.5 no . . .
H(20) C(19) H(22) 109.5 no . . .
H(21) C(19) H(22) 109.5 no . . .
C(18) C(20) H(23) 109.5 no . . .
C(18) C(20) H(24) 109.5 no . . .
C(18) C(20) H(25) 109.5 no . . .
H(23) C(20) H(24) 109.5 no . . .
H(23) C(20) H(25) 109.5 no . . .
H(24) C(20) H(25) 109.5 no . . .
C(18) C(21) H(26) 109.5 no . . .
C(18) C(21) H(27) 109.5 no . . .
C(18) C(21) H(28) 109.5 no . . .
H(26) C(21) H(27) 109.5 no . . .
H(26) C(21) H(28) 109.5 no . . .
H(27) C(21) H(28) 109.5 no . . .
C(9) C(22) H(29) 119.5 no . . .
C(17) C(22) H(29) 119.5 no . . .
C(23) C(24) H(30) 119.5 no . . .
C(25) C(24) H(30) 119.5 no . . .
C(26) C(27) H(31) 109.5 no . . .
C(26) C(27) H(32) 109.5 no . . .
C(26) C(27) H(33) 109.5 no . . .
H(31) C(27) H(32) 109.5 no . . .
H(31) C(27) H(33) 109.5 no . . .
H(32) C(27) H(33) 109.5 no . . .
C(26) C(28) H(34) 109.5 no . . .
C(26) C(28) H(35) 109.5 no . . .
C(26) C(28) H(36) 109.5 no . . .
H(34) C(28) H(35) 109.5 no . . .
H(34) C(28) H(36) 109.5 no . . .
H(35) C(28) H(36) 109.5 no . . .
C(26) C(29) H(37) 109.5 no . . .
C(26) C(29) H(38) 109.5 no . . .
C(26) C(29) H(39) 109.5 no . . .
H(37) C(29) H(38) 109.5 no . . .
H(37) C(29) H(39) 109.5 no . . .
H(38) C(29) H(39) 109.5 no . . .
C(25) C(30) H(40) 118.5 no . . .
C(31) C(30) H(40) 118.5 no . . .
C(32) C(33) H(41) 109.5 no . . .
C(32) C(33) H(42) 109.5 no . . .
C(32) C(33) H(43) 109.5 no . . .
H(41) C(33) H(42) 109.5 no . . .
H(41) C(33) H(43) 109.5 no . . .
H(42) C(33) H(43) 109.5 no . . .
C(32) C(34) H(44) 109.5 no . . .
C(32) C(34) H(45) 109.5 no . . .
C(32) C(34) H(46) 109.5 no . . .
H(44) C(34) H(45) 109.5 no . . .
H(44) C(34) H(46) 109.5 no . . .
H(45) C(34) H(46) 109.5 no . . .
C(32) C(35) H(47) 109.5 no . . .
C(32) C(35) H(48) 109.5 no . . .
C(32) C(35) H(49) 109.5 no . . .
H(47) C(35) H(48) 109.5 no . . .
H(47) C(35) H(49) 109.5 no . . .
H(48) C(35) H(49) 109.5 no . . .
C(23) C(36) H(50) 119.5 no . . .
C(31) C(36) H(50) 119.5 no . . .
N(1) C(37) H(51) 119.1 no . . .
C(38) C(37) H(51) 119.0 no . . .
C(37) C(38) H(52) 120.6 no . . .
C(39) C(38) H(52) 120.6 no . . .
C(38) C(39) H(53) 120.4 no . . .
C(40) C(39) H(53) 120.4 no . . .
C(39) C(40) H(54) 120.4 no . . .
C(41) C(40) H(54) 120.4 no . . .
N(1) C(41) H(55) 119.1 no . . .
C(40) C(41) H(55) 119.1 no . . .

loop_
_geom_bond_atom_site_label_1
_geom_bond_atom_site_label_2
_geom_bond_distance
_geom_bond_publ_flag
_geom_bond_site_symmetry_1
_geom_bond_site_symmetry_2
Pd(1) Pd(2) 2.7580(2) yes . .
Pd(1) N(1) 2.135(2) yes . .
Pd(1) C(1) 2.198(3) yes . .
Pd(1) C(2) 2.370(3) yes . .
Pd(1) C(7) 2.353(3) yes . .
Pd(1) C(8) 2.236(3) yes . .
Pd(2) Pd(2) 2.7448(2) yes . 3_555
Pd(2) C(3) 2.138(3) yes . .
Pd(2) C(4) 2.239(3) yes . .
Pd(2) C(5) 2.215(3) yes . .
Pd(2) C(6) 2.147(3) yes . .
F(1) B(1) 1.357(10) yes . .
F(2) B(1) 1.363(9) yes . .
F(3) B(1) 1.370(10) yes . .
F(4) B(1) 1.337(9) yes . .
N(1) C(37) 1.342(4) yes . .
N(1) C(41) 1.329(5) yes . .
C(1) C(2) 1.403(4) yes . .
C(1) C(23) 1.476(4) yes . .
C(2) C(3) 1.436(4) yes . .
C(3) C(4) 1.396(4) yes . .
C(4) C(5) 1.437(4) yes . 3_555
C(5) C(6) 1.397(4) yes . .
C(6) C(7) 1.438(4) yes . .
C(7) C(8) 1.384(4) yes . .
C(8) C(9) 1.474(4) yes . .
C(9) C(10) 1.402(4) yes . .
C(9) C(22) 1.394(4) yes . .
C(10) C(11) 1.385(4) yes . .
C(11) C(12) 1.534(5) yes . .
C(11) C(16) 1.404(4) yes . .
C(12) C(13) 1.533(5) yes . .
C(12) C(14) 1.533(6) yes . .
C(12) C(15) 1.534(6) yes . .
C(16) C(17) 1.389(4) yes . .
C(17) C(18) 1.530(4) yes . .
C(17) C(22) 1.394(4) yes . .
C(18) C(19) 1.539(5) yes . .
C(18) C(20) 1.541(6) yes . .
C(18) C(21) 1.531(5) yes . .
C(23) C(24) 1.398(4) yes . .
C(23) C(36) 1.385(4) yes . .
C(24) C(25) 1.392(4) yes . .
C(25) C(26) 1.524(5) yes . .
C(25) C(30) 1.397(5) yes . .
C(26) C(27) 1.543(6) yes . .
C(26) C(28) 1.517(7) yes . .
C(26) C(29) 1.518(7) yes . .
C(30) C(31) 1.379(5) yes . .
C(31) C(32) 1.539(5) yes . .
C(31) C(36) 1.401(5) yes . .
C(32) C(33) 1.539(8) yes . .
C(32) C(34) 1.519(7) yes . .
C(32) C(35) 1.527(7) yes . .
C(37) C(38) 1.387(6) yes . .
C(38) C(39) 1.371(8) yes . .
C(39) C(40) 1.372(8) yes . .
C(40) C(41) 1.384(6) yes . .
C(42) C(43) 1.44(2) yes . .
C(42) C(58) 1.66(2) yes . .
C(43) C(44) 1.32(2) yes . .
C(43) C(48) 1.542(15) yes . .
C(43) C(57) 1.44(2) yes . .
C(43) C(58) 1.170(18) yes . .
C(44) C(45) 1.67(3) yes . .
C(44) C(56) 1.35(3) yes . .
C(44) C(57) 0.88(2) yes . .
C(45) C(46) 1.02(3) yes . .
C(45) C(56) 0.97(4) yes . .
C(45) C(57) 0.98(3) yes . .
C(45) C(61) 1.45(3) yes . .
C(46) C(47) 1.36(3) yes . .
C(46) C(57) 1.70(3) yes . .
C(46) C(61) 0.83(3) yes . .
C(47) C(48) 1.52(2) yes . .
C(47) C(60) 0.78(2) yes . .
C(47) C(61) 0.62(2) yes . .
C(48) C(58) 1.06(2) yes . .
C(48) C(59) 0.86(2) yes . .
C(48) C(60) 1.14(2) yes . .
C(48) C(61) 1.67(2) yes . .
C(49) C(50) 1.48(2) yes . .
C(49) C(51) 0.96(3) yes . .
C(49) C(66) 1.03(3) yes . .
C(50) C(51) 1.36(3) yes . .
C(50) C(55) 1.500(15) yes . .
C(50) C(63) 1.68(2) yes . .
C(50) C(64) 1.50(2) yes . .
C(50) C(65) 1.334(17) yes . .
C(50) C(66) 1.00(3) yes . .
C(51) C(65) 1.79(3) yes . .
C(51) C(66) 1.58(3) yes . .
C(52) C(53) 1.36(2) yes . .
C(52) C(63) 1.77(2) yes . .
C(52) C(64) 0.89(3) yes . .
C(52) C(65) 1.66(2) yes . .
C(53) C(54) 1.23(2) yes . .
C(53) C(62) 1.13(3) yes . .
C(53) C(63) 1.04(2) yes . .
C(53) C(64) 1.54(2) yes . .
C(54) C(55) 1.47(2) yes . .
C(54) C(62) 0.92(3) yes . .
C(54) C(63) 0.90(2) yes . .
C(55) C(63) 1.24(2) yes . .
C(55) C(66) 1.30(3) yes . .
C(56) C(57) 1.19(3) yes . .
C(57) C(61) 1.65(2) yes . .
C(58) C(59) 1.33(2) yes . .
C(59) C(60) 1.21(2) yes . .
C(60) C(61) 1.31(2) yes . .
C(62) C(63) 1.55(3) yes . .
C(63) C(64) 1.34(2) yes . .
C(64) C(65) 0.99(2) yes . .
C(1) H(1) 0.950 no . .
C(2) H(2) 0.950 no . .
C(3) H(3) 0.950 no . .
C(4) H(4) 0.950 no . .
C(5) H(5) 0.950 no . .
C(6) H(6) 0.950 no . .
C(7) H(7) 0.950 no . .
C(8) H(8) 0.950 no . .
C(10) H(9) 0.950 no . .
C(13) H(10) 0.980 no . .
C(13) H(11) 0.980 no . .
C(13) H(12) 0.980 no . .
C(14) H(13) 0.980 no . .
C(14) H(14) 0.980 no . .
C(14) H(15) 0.980 no . .
C(15) H(16) 0.980 no . .
C(15) H(17) 0.980 no . .
C(15) H(18) 0.980 no . .
C(16) H(19) 0.950 no . .
C(19) H(20) 0.980 no . .
C(19) H(21) 0.980 no . .
C(19) H(22) 0.980 no . .
C(20) H(23) 0.980 no . .
C(20) H(24) 0.980 no . .
C(20) H(25) 0.980 no . .
C(21) H(26) 0.980 no . .
C(21) H(27) 0.980 no . .
C(21) H(28) 0.980 no . .
C(22) H(29) 0.950 no . .
C(24) H(30) 0.950 no . .
C(27) H(31) 0.980 no . .
C(27) H(32) 0.980 no . .
C(27) H(33) 0.980 no . .
C(28) H(34) 0.980 no . .
C(28) H(35) 0.980 no . .
C(28) H(36) 0.980 no . .
C(29) H(37) 0.980 no . .
C(29) H(38) 0.980 no . .
C(29) H(39) 0.980 no . .
C(30) H(40) 0.950 no . .
C(33) H(41) 0.980 no . .
C(33) H(42) 0.980 no . .
C(33) H(43) 0.980 no . .
C(34) H(44) 0.980 no . .
C(34) H(45) 0.980 no . .
C(34) H(46) 0.980 no . .
C(35) H(47) 0.980 no . .
C(35) H(48) 0.980 no . .
C(35) H(49) 0.980 no . .
C(36) H(50) 0.950 no . .
C(37) H(51) 0.950 no . .
C(38) H(52) 0.950 no . .
C(39) H(53) 0.950 no . .
C(40) H(54) 0.950 no . .
C(41) H(55) 0.950 no . .

loop_
_geom_contact_atom_site_label_1
_geom_contact_atom_site_label_2
_geom_contact_distance
_geom_contact_publ_flag
_geom_contact_site_symmetry_1
_geom_contact_site_symmetry_2
Pd(2) C(59) 3.58(2) ? . 4_454
F(1) C(27) 3.413(10) ? . 1_655
F(1) C(34) 3.482(9) ? . .
F(1) C(35) 3.486(9) ? . .
F(1) C(53) 3.463(16) ? . 4_554
F(1) C(62) 3.42(3) ? . 4_554
F(2) C(3) 3.214(5) ? . 4_555
F(2) C(5) 3.228(5) ? . 2_555
F(2) C(42) 3.565(18) ? . 1_655
F(2) C(42) 3.560(19) ? . 3_666
F(2) C(44) 3.473(17) ? . 1_655
F(2) C(53) 3.589(15) ? . 4_554
F(2) C(58) 3.518(18) ? . 3_666
F(3) C(5) 3.467(8) ? . 2_555
F(3) C(40) 3.547(9) ? . 2_655
F(3) C(58) 3.587(18) ? . 3_666
F(3) C(59) 3.16(2) ? . 3_666
F(4) C(8) 3.267(6) ? . 2_655
F(4) C(22) 3.385(6) ? . 2_655
F(4) C(41) 3.147(7) ? . 2_655
C(3) F(2) 3.214(5) ? . 4_454
C(3) C(63) 3.546(19) ? . 1_554
C(4) C(54) 3.323(17) ? . 1_554
C(4) C(55) 3.581(11) ? . 1_554
C(4) C(62) 3.51(2) ? . 1_554
C(4) C(63) 3.56(2) ? . 1_554
C(5) F(2) 3.228(5) ? . 2_545
C(5) F(3) 3.467(8) ? . 2_545
C(5) C(54) 3.565(17) ? . 3_556
C(5) C(62) 3.41(2) ? . 3_556
C(8) F(4) 3.267(6) ? . 2_645
C(19) C(51) 3.60(2) ? . 4_554
C(22) F(4) 3.385(6) ? . 2_645
C(23) C(51) 3.52(2) ? . 1_554
C(27) F(1) 3.413(10) ? . 1_455
C(34) F(1) 3.482(9) ? . .
C(35) F(1) 3.486(9) ? . .
C(40) F(3) 3.547(9) ? . 2_645
C(40) C(59) 3.57(2) ? . 4_554
C(40) C(60) 3.552(19) ? . 4_554
C(41) F(4) 3.147(7) ? . 2_645
C(41) C(59) 3.55(2) ? . 4_554
C(42) F(2) 3.565(18) ? . 1_455
C(42) F(2) 3.560(19) ? . 3_666
C(42) C(42) 2.57(2) ? . 3_566
C(44) F(2) 3.473(17) ? . 1_455
C(46) C(66) 3.58(4) ? . 4_554
C(51) C(19) 3.60(2) ? . 4_455
C(51) C(23) 3.52(2) ? . 1_556
C(52) C(56) 3.55(3) ? . 4_555
C(53) F(1) 3.463(16) ? . 4_455
C(53) F(2) 3.589(15) ? . 4_455
C(54) C(4) 3.323(17) ? . 1_556
C(54) C(5) 3.565(17) ? . 3_556
C(55) C(4) 3.581(11) ? . 1_556
C(56) C(52) 3.55(3) ? . 4_454
C(58) F(2) 3.518(18) ? . 3_666
C(58) F(3) 3.587(18) ? . 3_666
C(59) Pd(2) 3.58(2) ? . 4_555
C(59) F(3) 3.16(2) ? . 3_666
C(59) C(40) 3.57(2) ? . 4_455
C(59) C(41) 3.55(2) ? . 4_455
C(60) C(40) 3.552(19) ? . 4_455
C(62) F(1) 3.42(3) ? . 4_455
C(62) C(4) 3.51(2) ? . 1_556
C(62) C(5) 3.41(2) ? . 3_556
C(63) C(3) 3.546(19) ? . 1_556
C(63) C(4) 3.56(2) ? . 1_556
C(66) C(46) 3.58(4) ? . 4_455
F(1) H(5) 3.536 ? . 2_555
F(1) H(27) 3.571 ? . 2_655
F(1) H(28) 3.403 ? . 2_655
F(1) H(32) 3.368 ? . 1_655
F(1) H(33) 2.629 ? . 1_655
F(1) H(36) 3.470 ? . 1_655
F(1) H(44) 2.671 ? . .
F(1) H(45) 3.528 ? . .
F(1) H(47) 3.510 ? . .
F(1) H(49) 2.693 ? . .
F(2) H(3) 2.409 ? . 4_555
F(2) H(5) 2.435 ? . 2_555
F(3) H(5) 2.575 ? . 2_555
F(3) H(7) 2.951 ? . 2_555
F(3) H(27) 3.269 ? . 2_655
F(3) H(44) 3.194 ? . .
F(3) H(54) 3.018 ? . 2_655
F(3) H(55) 3.133 ? . 2_655
F(4) H(8) 2.394 ? . 2_655
F(4) H(27) 3.202 ? . 2_655
F(4) H(29) 2.530 ? . 2_655
F(4) H(32) 3.208 ? . 1_655
F(4) H(33) 3.547 ? . 1_655
F(4) H(36) 3.468 ? . 1_655
F(4) H(55) 2.626 ? . 2_655
C(7) H(45) 3.542 ? . 2_545
C(8) H(32) 3.516 ? . 2_545
C(9) H(32) 3.460 ? . 2_545
C(10) H(46) 3.093 ? . 2_545
C(11) H(46) 3.327 ? . 2_545
C(13) H(20) 3.297 ? . 1_455
C(13) H(26) 3.056 ? . 1_455
C(13) H(53) 3.436 ? . 1_455
C(15) H(16) 3.407 ? . 3_556
C(15) H(26) 3.438 ? . 1_455
C(15) H(41) 3.395 ? . 2_545
C(15) H(46) 3.431 ? . 2_545
C(16) H(23) 3.440 ? . 3_656
C(19) H(12) 3.183 ? . 1_655
C(19) H(23) 3.274 ? . 3_656
C(20) H(19) 3.280 ? . 3_656
C(20) H(22) 3.586 ? . 3_656
C(20) H(23) 3.110 ? . 3_656
C(20) H(31) 3.310 ? . 2_545
C(21) H(10) 3.541 ? . 1_655
C(21) H(12) 3.249 ? . 1_655
C(21) H(18) 3.521 ? . 1_655
C(21) H(41) 3.503 ? . 2_645
C(21) H(44) 3.263 ? . 2_645
C(22) H(32) 2.926 ? . 2_545
C(27) H(25) 3.375 ? . 2_555
C(27) H(28) 3.093 ? . 2_555
C(27) H(29) 3.279 ? . 2_555
C(27) H(47) 3.133 ? . 1_455
C(29) H(47) 3.492 ? . 1_455
C(29) H(49) 3.569 ? . 1_455
C(33) H(16) 3.299 ? . 4_554
C(33) H(18) 3.436 ? . 2_555
C(35) H(33) 2.980 ? . 1_655
C(35) H(37) 2.944 ? . 1_655
C(42) H(3) 3.505 ? . 2_555
C(42) H(6) 3.007 ? . 2_555
C(43) H(4) 3.155 ? . 4_555
C(43) H(6) 3.086 ? . 2_555
C(43) H(55) 3.463 ? . 4_455
C(44) H(6) 3.276 ? . 2_555
C(44) H(36) 3.381 ? . .
C(45) H(15) 3.500 ? . .
C(45) H(50) 3.401 ? . 4_455
C(46) H(4) 3.565 ? . 4_555
C(46) H(43) 3.274 ? . 4_455
C(46) H(50) 3.289 ? . 4_455
C(47) H(2) 3.107 ? . 4_555
C(47) H(4) 3.123 ? . 4_555
C(47) H(37) 3.538 ? . 4_555
C(47) H(48) 3.525 ? . 4_455
C(47) H(54) 3.519 ? . 4_455
C(48) H(2) 3.516 ? . 4_555
C(48) H(4) 2.776 ? . 4_555
C(48) H(54) 3.422 ? . 4_455
C(48) H(55) 2.983 ? . 4_455
C(49) H(22) 3.209 ? . 4_455
C(49) H(25) 3.253 ? . 2_556
C(49) H(31) 3.567 ? . 1_556
C(50) H(22) 3.305 ? . 4_455
C(50) H(52) 3.583 ? . 4_455
C(51) H(21) 3.507 ? . 4_455
C(51) H(22) 3.058 ? . 4_455
C(51) H(25) 3.423 ? . 2_556
C(51) H(42) 3.296 ? . 1_556
C(52) H(52) 3.577 ? . 4_455
C(52) H(53) 3.210 ? . 4_455
C(53) H(49) 3.588 ? . 4_455
C(53) H(52) 3.051 ? . 4_455
C(53) H(53) 3.441 ? . 4_455
C(54) H(4) 3.464 ? . 1_556
C(54) H(34) 3.304 ? . 4_455
C(54) H(52) 2.781 ? . 4_455
C(55) H(4) 3.419 ? . 1_556
C(55) H(13) 3.454 ? . 4_455
C(55) H(52) 3.092 ? . 4_455
C(56) H(15) 3.301 ? . .
C(56) H(35) 3.471 ? . .
C(56) H(36) 3.325 ? . .
C(56) H(50) 3.556 ? . 4_455
C(57) H(1) 3.508 ? . 4_455
C(57) H(4) 3.430 ? . 4_555
C(57) H(50) 3.585 ? . 4_455
C(58) H(4) 2.874 ? . 4_555
C(58) H(5) 3.562 ? . 4_555
C(58) H(6) 3.316 ? . 2_555
C(58) H(55) 3.037 ? . 4_455
C(59) H(2) 3.183 ? . 4_555
C(59) H(4) 2.815 ? . 4_555
C(59) H(5) 3.418 ? . 4_555
C(59) H(54) 2.998 ? . 4_455
C(59) H(55) 2.954 ? . 4_455
C(60) H(2) 2.857 ? . 4_555
C(60) H(4) 2.949 ? . 4_555
C(60) H(30) 3.566 ? . 4_555
C(60) H(54) 3.042 ? . 4_455
C(60) H(55) 3.362 ? . 4_455
C(61) H(2) 3.523 ? . 4_555
C(61) H(4) 3.214 ? . 4_555
C(61) H(48) 3.581 ? . 4_455
C(61) H(50) 3.393 ? . 4_455
C(62) H(5) 3.515 ? . 3_556
C(62) H(34) 3.271 ? . 4_455
C(62) H(45) 3.366 ? . 4_455
C(62) H(49) 3.244 ? . 4_455
C(62) H(52) 2.944 ? . 4_455
C(63) H(52) 2.851 ? . 4_455
C(64) H(52) 3.413 ? . 4_455
C(64) H(53) 3.466 ? . 4_455
C(65) H(20) 3.451 ? . 4_455
C(65) H(22) 3.561 ? . 4_455
C(65) H(42) 3.510 ? . 1_556
C(66) H(13) 3.592 ? . 4_455
C(66) H(22) 3.392 ? . 4_455
B(1) H(5) 2.989 ? . 2_555
B(1) H(27) 3.545 ? . 2_655
B(1) H(29) 3.515 ? . 2_655
B(1) H(44) 3.505 ? . .
B(1) H(55) 3.341 ? . 2_655
H(1) C(57) 3.508 ? . 4_554
H(2) C(47) 3.107 ? . 4_454
H(2) C(48) 3.516 ? . 4_454
H(2) C(59) 3.183 ? . 4_454
H(2) C(60) 2.857 ? . 4_454
H(2) C(61) 3.523 ? . 4_454
H(3) F(2) 2.409 ? . 4_454
H(3) C(42) 3.505 ? . 2_545
H(4) C(43) 3.155 ? . 4_454
H(4) C(46) 3.565 ? . 4_454
H(4) C(47) 3.123 ? . 4_454
H(4) C(48) 2.776 ? . 4_454
H(4) C(54) 3.464 ? . 1_554
H(4) C(55) 3.419 ? . 1_554
H(4) C(57) 3.430 ? . 4_454
H(4) C(58) 2.874 ? . 4_454
H(4) C(59) 2.815 ? . 4_454
H(4) C(60) 2.949 ? . 4_454
H(4) C(61) 3.214 ? . 4_454
H(5) F(1) 3.536 ? . 2_545
H(5) F(2) 2.435 ? . 2_545
H(5) F(3) 2.575 ? . 2_545
H(5) C(58) 3.562 ? . 4_454
H(5) C(59) 3.418 ? . 4_454
H(5) C(62) 3.515 ? . 3_556
H(5) B(1) 2.989 ? . 2_545
H(6) C(42) 3.007 ? . 2_545
H(6) C(43) 3.086 ? . 2_545
H(6) C(44) 3.276 ? . 2_545
H(6) C(58) 3.316 ? . 2_545
H(7) F(3) 2.951 ? . 2_545
H(7) H(45) 3.444 ? . 2_545
H(8) F(4) 2.394 ? . 2_645
H(8) H(32) 3.371 ? . 2_545
H(9) H(46) 3.113 ? . 2_545
H(10) C(21) 3.541 ? . 1_455
H(10) H(26) 2.825 ? . 1_455
H(10) H(27) 3.378 ? . 1_455
H(10) H(44) 3.582 ? . 2_545
H(10) H(46) 3.265 ? . 2_545
H(10) H(54) 3.277 ? . 1_455
H(11) H(53) 3.043 ? . 1_455
H(11) H(54) 3.506 ? . 1_455
H(12) C(19) 3.183 ? . 1_455
H(12) C(21) 3.249 ? . 1_455
H(12) H(20) 2.352 ? . 1_455
H(12) H(21) 3.285 ? . 1_455
H(12) H(26) 2.457 ? . 1_455
H(12) H(27) 3.315 ? . 1_455
H(12) H(53) 3.116 ? . 1_455
H(13) C(55) 3.454 ? . 4_554
H(13) C(66) 3.592 ? . 4_554
H(14) H(24) 2.960 ? . 3_656
H(14) H(43) 3.183 ? . 4_455
H(15) C(45) 3.500 ? . .
H(15) C(56) 3.301 ? . .
H(15) H(43) 3.385 ? . 4_455
H(16) C(15) 3.407 ? . 3_556
H(16) C(33) 3.299 ? . 4_455
H(16) H(16) 3.234 ? . 3_556
H(16) H(17) 3.371 ? . 3_556
H(16) H(18) 3.053 ? . 3_556
H(16) H(24) 3.442 ? . 3_656
H(16) H(41) 2.823 ? . 4_455
H(16) H(42) 3.237 ? . 4_455
H(16) H(43) 3.305 ? . 4_455
H(17) H(16) 3.371 ? . 3_556
H(17) H(18) 3.576 ? . 3_556
H(17) H(21) 2.820 ? . 3_656
H(17) H(23) 3.402 ? . 3_656
H(17) H(24) 3.247 ? . 3_656
H(17) H(41) 3.362 ? . 2_545
H(17) H(42) 3.555 ? . 2_545
H(17) H(46) 3.361 ? . 2_545
H(18) C(21) 3.521 ? . 1_455
H(18) C(33) 3.436 ? . 2_545
H(18) H(16) 3.053 ? . 3_556
H(18) H(17) 3.576 ? . 3_556
H(18) H(20) 3.575 ? . 1_455
H(18) H(21) 3.542 ? . 1_455
H(18) H(26) 2.555 ? . 1_455
H(18) H(41) 2.592 ? . 2_545
H(18) H(42) 3.499 ? . 2_545
H(18) H(46) 2.857 ? . 2_545
H(19) C(20) 3.280 ? . 3_656
H(19) H(21) 3.563 ? . 3_656
H(19) H(23) 2.564 ? . 3_656
H(19) H(24) 3.144 ? . 3_656
H(20) C(13) 3.297 ? . 1_655
H(20) C(65) 3.451 ? . 4_554
H(20) H(12) 2.352 ? . 1_655
H(20) H(18) 3.575 ? . 1_655
H(21) C(51) 3.507 ? . 4_554
H(21) H(12) 3.285 ? . 1_655
H(21) H(17) 2.820 ? . 3_656
H(21) H(18) 3.542 ? . 1_655
H(21) H(19) 3.563 ? . 3_656
H(21) H(23) 3.008 ? . 3_656
H(22) C(20) 3.586 ? . 3_656
H(22) C(49) 3.209 ? . 4_554
H(22) C(50) 3.305 ? . 4_554
H(22) C(51) 3.058 ? . 4_554
H(22) C(65) 3.561 ? . 4_554
H(22) C(66) 3.392 ? . 4_554
H(22) H(23) 2.862 ? . 3_656
H(22) H(25) 3.597 ? . 3_656
H(23) C(16) 3.440 ? . 3_656
H(23) C(19) 3.274 ? . 3_656
H(23) C(20) 3.110 ? . 3_656
H(23) H(17) 3.402 ? . 3_656
H(23) H(19) 2.564 ? . 3_656
H(23) H(21) 3.008 ? . 3_656
H(23) H(22) 2.862 ? . 3_656
H(23) H(23) 2.169 ? . 3_656
H(23) H(25) 3.552 ? . 3_656
H(24) H(14) 2.960 ? . 3_656
H(24) H(16) 3.442 ? . 3_656
H(24) H(17) 3.247 ? . 3_656
H(24) H(19) 3.144 ? . 3_656
H(24) H(31) 3.331 ? . 2_545
H(24) H(41) 3.254 ? . 2_645
H(25) C(27) 3.375 ? . 2_545
H(25) C(49) 3.253 ? . 2_546
H(25) C(51) 3.423 ? . 2_546
H(25) H(22) 3.597 ? . 3_656
H(25) H(23) 3.552 ? . 3_656
H(25) H(31) 2.574 ? . 2_545
H(25) H(32) 3.414 ? . 2_545
H(26) C(13) 3.056 ? . 1_655
H(26) C(15) 3.438 ? . 1_655
H(26) H(10) 2.825 ? . 1_655
H(26) H(12) 2.457 ? . 1_655
H(26) H(18) 2.555 ? . 1_655
H(26) H(41) 2.985 ? . 2_645
H(26) H(44) 3.050 ? . 2_645
H(26) H(46) 3.438 ? . 2_645
H(27) F(1) 3.571 ? . 2_645
H(27) F(3) 3.269 ? . 2_645
H(27) F(4) 3.202 ? . 2_645
H(27) B(1) 3.545 ? . 2_645
H(27) H(10) 3.378 ? . 1_655
H(27) H(12) 3.315 ? . 1_655
H(27) H(44) 3.399 ? . 2_645
H(28) F(1) 3.403 ? . 2_645
H(28) C(27) 3.093 ? . 2_545
H(28) H(31) 2.910 ? . 2_545
H(28) H(32) 3.098 ? . 2_545
H(28) H(33) 2.753 ? . 2_545
H(28) H(41) 3.121 ? . 2_645
H(28) H(44) 2.824 ? . 2_645
H(28) H(47) 2.932 ? . 2_645
H(29) F(4) 2.530 ? . 2_645
H(29) C(27) 3.279 ? . 2_545
H(29) B(1) 3.515 ? . 2_645
H(29) H(31) 3.472 ? . 2_545
H(29) H(32) 2.517 ? . 2_545
H(29) H(33) 3.413 ? . 2_545
H(30) C(60) 3.566 ? . 4_454
H(31) C(20) 3.310 ? . 2_555
H(31) C(49) 3.567 ? . 1_554
H(31) H(24) 3.331 ? . 2_555
H(31) H(25) 2.574 ? . 2_555
H(31) H(28) 2.910 ? . 2_555
H(31) H(29) 3.472 ? . 2_555
H(31) H(47) 3.058 ? . 1_455
H(32) F(1) 3.368 ? . 1_455
H(32) F(4) 3.208 ? . 1_455
H(32) C(8) 3.516 ? . 2_555
H(32) C(9) 3.460 ? . 2_555
H(32) C(22) 2.926 ? . 2_555
H(32) H(8) 3.371 ? . 2_555
H(32) H(25) 3.414 ? . 2_555
H(32) H(28) 3.098 ? . 2_555
H(32) H(29) 2.517 ? . 2_555
H(33) F(1) 2.629 ? . 1_455
H(33) F(4) 3.547 ? . 1_455
H(33) C(35) 2.980 ? . 1_455
H(33) H(28) 2.753 ? . 2_555
H(33) H(29) 3.413 ? . 2_555
H(33) H(47) 2.392 ? . 1_455
H(33) H(48) 3.494 ? . 1_455
H(33) H(49) 2.729 ? . 1_455
H(34) C(54) 3.304 ? . 4_554
H(34) C(62) 3.271 ? . 4_554
H(35) C(56) 3.471 ? . .
H(36) F(1) 3.470 ? . 1_455
H(36) F(4) 3.468 ? . 1_455
H(36) C(44) 3.381 ? . .
H(36) C(56) 3.325 ? . .
H(37) C(35) 2.944 ? . 1_455
H(37) C(47) 3.538 ? . 4_454
H(37) H(47) 2.628 ? . 1_455
H(37) H(48) 2.773 ? . 1_455
H(37) H(49) 2.934 ? . 1_455
H(37) H(53) 3.599 ? . 1_455
H(38) H(49) 3.356 ? . 1_455
H(38) H(53) 3.021 ? . 1_455
H(39) H(54) 3.475 ? . 1_455
H(41) C(15) 3.395 ? . 2_555
H(41) C(21) 3.503 ? . 2_655
H(41) H(16) 2.823 ? . 4_554
H(41) H(17) 3.362 ? . 2_555
H(41) H(18) 2.592 ? . 2_555
H(41) H(24) 3.254 ? . 2_655
H(41) H(26) 2.985 ? . 2_655
H(41) H(28) 3.121 ? . 2_655
H(42) C(51) 3.296 ? . 1_554
H(42) C(65) 3.510 ? . 1_554
H(42) H(16) 3.237 ? . 4_554
H(42) H(17) 3.555 ? . 2_555
H(42) H(18) 3.499 ? . 2_555
H(43) C(46) 3.274 ? . 4_554
H(43) H(14) 3.183 ? . 4_554
H(43) H(15) 3.385 ? . 4_554
H(43) H(16) 3.305 ? . 4_554
H(44) F(1) 2.671 ? . .
H(44) F(3) 3.194 ? . .
H(44) C(21) 3.263 ? . 2_655
H(44) B(1) 3.505 ? . .
H(44) H(10) 3.582 ? . 2_555
H(44) H(26) 3.050 ? . 2_655
H(44) H(27) 3.399 ? . 2_655
H(44) H(28) 2.824 ? . 2_655
H(45) F(1) 3.528 ? . .
H(45) C(7) 3.542 ? . 2_555
H(45) C(62) 3.366 ? . 4_554
H(45) H(7) 3.444 ? . 2_555
H(46) C(10) 3.093 ? . 2_555
H(46) C(11) 3.327 ? . 2_555
H(46) C(15) 3.431 ? . 2_555
H(46) H(9) 3.113 ? . 2_555
H(46) H(10) 3.265 ? . 2_555
H(46) H(17) 3.361 ? . 2_555
H(46) H(18) 2.857 ? . 2_555
H(46) H(26) 3.438 ? . 2_655
H(47) F(1) 3.510 ? . .
H(47) C(27) 3.133 ? . 1_655
H(47) C(29) 3.492 ? . 1_655
H(47) H(28) 2.932 ? . 2_655
H(47) H(31) 3.058 ? . 1_655
H(47) H(33) 2.392 ? . 1_655
H(47) H(37) 2.628 ? . 1_655
H(48) C(47) 3.525 ? . 4_554
H(48) C(61) 3.581 ? . 4_554
H(48) H(33) 3.494 ? . 1_655
H(48) H(37) 2.773 ? . 1_655
H(49) F(1) 2.693 ? . .
H(49) C(29) 3.569 ? . 1_655
H(49) C(53) 3.588 ? . 4_554
H(49) C(62) 3.244 ? . 4_554
H(49) H(33) 2.729 ? . 1_655
H(49) H(37) 2.934 ? . 1_655
H(49) H(38) 3.356 ? . 1_655
H(50) C(45) 3.401 ? . 4_554
H(50) C(46) 3.289 ? . 4_554
H(50) C(56) 3.556 ? . 4_554
H(50) C(57) 3.585 ? . 4_554
H(50) C(61) 3.393 ? . 4_554
H(52) C(50) 3.583 ? . 4_554
H(52) C(52) 3.577 ? . 4_554
H(52) C(53) 3.051 ? . 4_554
H(52) C(54) 2.781 ? . 4_554
H(52) C(55) 3.092 ? . 4_554
H(52) C(62) 2.944 ? . 4_554
H(52) C(63) 2.851 ? . 4_554
H(52) C(64) 3.413 ? . 4_554
H(53) C(13) 3.436 ? . 1_655
H(53) C(52) 3.210 ? . 4_554
H(53) C(53) 3.441 ? . 4_554
H(53) C(64) 3.466 ? . 4_554
H(53) H(11) 3.043 ? . 1_655
H(53) H(12) 3.116 ? . 1_655
H(53) H(37) 3.599 ? . 1_655
H(53) H(38) 3.021 ? . 1_655
H(54) F(3) 3.018 ? . 2_645
H(54) C(47) 3.519 ? . 4_554
H(54) C(48) 3.422 ? . 4_554
H(54) C(59) 2.998 ? . 4_554
H(54) C(60) 3.042 ? . 4_554
H(54) H(10) 3.277 ? . 1_655
H(54) H(11) 3.506 ? . 1_655
H(54) H(39) 3.475 ? . 1_655
H(55) F(3) 3.133 ? . 2_645
H(55) F(4) 2.626 ? . 2_645
H(55) C(43) 3.463 ? . 4_554
H(55) C(48) 2.983 ? . 4_554
H(55) C(58) 3.037 ? . 4_554
H(55) C(59) 2.954 ? . 4_554
H(55) C(60) 3.362 ? . 4_554
H(55) B(1) 3.341 ? . 2_645

loop_
_geom_torsion_atom_site_label_1
_geom_torsion_atom_site_label_2
_geom_torsion_atom_site_label_3
_geom_torsion_atom_site_label_4
_geom_torsion
_geom_torsion_publ_flag
_geom_torsion_site_symmetry_1
_geom_torsion_site_symmetry_2
_geom_torsion_site_symmetry_3
_geom_torsion_site_symmetry_4
Pd(2) Pd(1) N(1) C(37) 176.3(2) ? . . . .
Pd(2) Pd(1) N(1) C(41) -4.6(5) ? . . . .
N(1) Pd(1) Pd(2) C(3) -76.4(3) ? . . . .
N(1) Pd(1) Pd(2) C(4) -93.4(3) ? . . . .
N(1) Pd(1) Pd(2) C(5) 105.0(3) ? . . . .
N(1) Pd(1) Pd(2) C(6) 87.8(3) ? . . . .
N(1) Pd(1) Pd(2) Pd(2) -0.5(5) ? . . . 3_555
Pd(2) Pd(1) C(1) C(2) 23.26(19) ? . . . .
Pd(2) Pd(1) C(1) C(23) 142.8(2) ? . . . .
C(1) Pd(1) Pd(2) C(3) 6.50(13) ? . . . .
C(1) Pd(1) Pd(2) C(4) -10.51(13) ? . . . .
C(1) Pd(1) Pd(2) C(5) -172.12(13) ? . . . .
C(1) Pd(1) Pd(2) C(6) 170.65(13) ? . . . .
C(1) Pd(1) Pd(2) Pd(2) 82.4(3) ? . . . 3_555
Pd(2) Pd(1) C(2) C(1) -153.6(2) ? . . . .
Pd(2) Pd(1) C(2) C(3) -33.98(19) ? . . . .
C(2) Pd(1) Pd(2) C(3) 21.52(13) ? . . . .
C(2) Pd(1) Pd(2) C(4) 4.52(13) ? . . . .
C(2) Pd(1) Pd(2) C(5) -157.10(13) ? . . . .
C(2) Pd(1) Pd(2) C(6) -174.33(13) ? . . . .
C(2) Pd(1) Pd(2) Pd(2) 97.4(3) ? . . . 3_555
Pd(2) Pd(1) C(7) C(6) 31.09(18) ? . . . .
Pd(2) Pd(1) C(7) C(8) 150.2(2) ? . . . .
C(7) Pd(1) Pd(2) C(3) 175.62(13) ? . . . .
C(7) Pd(1) Pd(2) C(4) 158.62(13) ? . . . .
C(7) Pd(1) Pd(2) C(5) -3.00(13) ? . . . .
C(7) Pd(1) Pd(2) C(6) -20.23(13) ? . . . .
C(7) Pd(1) Pd(2) Pd(2) -108.5(3) ? . . . 3_555
Pd(2) Pd(1) C(8) C(7) -26.91(19) ? . . . .
Pd(2) Pd(1) C(8) C(9) -149.5(2) ? . . . .
C(8) Pd(1) Pd(2) C(3) -167.74(12) ? . . . .
C(8) Pd(1) Pd(2) C(4) 175.25(13) ? . . . .
C(8) Pd(1) Pd(2) C(5) 13.64(13) ? . . . .
C(8) Pd(1) Pd(2) C(6) -3.59(13) ? . . . .
C(8) Pd(1) Pd(2) Pd(2) -91.8(3) ? . . . 3_555
N(1) Pd(1) C(1) C(2) -169.2(2) ? . . . .
N(1) Pd(1) C(1) C(23) -49.7(2) ? . . . .
C(1) Pd(1) N(1) C(37) 92.2(2) ? . . . .
C(1) Pd(1) N(1) C(41) -88.7(3) ? . . . .
N(1) Pd(1) C(2) C(1) 12.3(2) ? . . . .
N(1) Pd(1) C(2) C(3) 131.9(2) ? . . . .
C(2) Pd(1) N(1) C(37) 85.1(2) ? . . . .
C(2) Pd(1) N(1) C(41) -95.8(3) ? . . . .
N(1) Pd(1) C(7) C(6) -135.4(2) ? . . . .
N(1) Pd(1) C(7) C(8) -16.3(2) ? . . . .
C(7) Pd(1) N(1) C(37) -81.8(2) ? . . . .
C(7) Pd(1) N(1) C(41) 97.3(3) ? . . . .
N(1) Pd(1) C(8) C(7) 165.6(2) ? . . . .
N(1) Pd(1) C(8) C(9) 43.0(2) ? . . . .
C(8) Pd(1) N(1) C(37) -91.1(2) ? . . . .
C(8) Pd(1) N(1) C(41) 88.0(3) ? . . . .
C(1) Pd(1) C(2) C(3) 119.6(3) ? . . . .
C(2) Pd(1) C(1) C(23) 119.5(3) ? . . . .
C(1) Pd(1) C(7) C(6) 60.0(4) ? . . . .
C(1) Pd(1) C(7) C(8) 179.2(2) ? . . . .
C(7) Pd(1) C(1) C(2) -2.9(4) ? . . . .
C(7) Pd(1) C(1) C(23) 116.7(3) ? . . . .
C(1) Pd(1) C(8) C(7) -178.5(5) ? . . . .
C(1) Pd(1) C(8) C(9) 58.9(6) ? . . . .
C(8) Pd(1) C(1) C(2) 174.9(5) ? . . . .
C(8) Pd(1) C(1) C(23) -65.6(6) ? . . . .
C(2) Pd(1) C(7) C(6) 58.1(2) ? . . . .
C(2) Pd(1) C(7) C(8) 177.23(18) ? . . . .
C(7) Pd(1) C(2) C(1) 178.70(18) ? . . . .
C(7) Pd(1) C(2) C(3) -61.7(2) ? . . . .
C(2) Pd(1) C(8) C(7) -5.9(4) ? . . . .
C(2) Pd(1) C(8) C(9) -128.5(2) ? . . . .
C(8) Pd(1) C(2) C(1) -177.3(2) ? . . . .
C(8) Pd(1) C(2) C(3) -57.7(4) ? . . . .
C(7) Pd(1) C(8) C(9) -122.6(3) ? . . . .
C(8) Pd(1) C(7) C(6) -119.1(3) ? . . . .
Pd(1) Pd(2) Pd(2) C(3) 104.5(3) ? . . 3_555 3_555
Pd(1) Pd(2) Pd(2) C(4) 86.4(3) ? . . 3_555 3_555
Pd(1) Pd(2) Pd(2) C(5) -73.9(3) ? . . 3_555 3_555
Pd(1) Pd(2) Pd(2) C(6) -92.2(3) ? . . 3_555 3_555
Pd(1) Pd(2) C(3) C(2) -32.52(18) ? . . . .
Pd(1) Pd(2) C(3) C(4) -153.12(19) ? . . . .
Pd(1) Pd(2) C(4) C(3) 28.3(2) ? . . . .
Pd(1) Pd(2) C(4) C(5) 147.6(2) ? . . . 3_555
Pd(1) Pd(2) C(5) C(6) -28.2(2) ? . . . .
Pd(1) Pd(2) C(5) C(4) -148.20(18) ? . . . 3_555
Pd(1) Pd(2) C(6) C(5) 152.5(2) ? . . . .
Pd(1) Pd(2) C(6) C(7) 31.31(19) ? . . . .
Pd(2) Pd(2) C(3) C(2) 149.31(18) ? 3_555 . . .
Pd(2) Pd(2) C(3) C(4) 28.71(19) ? 3_555 . . .
C(3) Pd(2) Pd(2) Pd(1) -104.5(3) ? . . 3_555 3_555
C(3) Pd(2) Pd(2) C(4) 161.92(13) ? . . 3_555 3_555
C(3) Pd(2) Pd(2) C(5) 1.61(13) ? . . 3_555 3_555
C(3) Pd(2) Pd(2) C(6) -16.69(13) ? . . 3_555 3_555
Pd(2) Pd(2) C(4) C(3) -149.8(2) ? 3_555 . . .
Pd(2) Pd(2) C(4) C(5) -30.5(2) ? 3_555 . . 3_555
C(4) Pd(2) Pd(2) Pd(1) -86.4(3) ? . . 3_555 3_555
C(4) Pd(2) Pd(2) C(3) -161.92(13) ? . . 3_555 3_555
C(4) Pd(2) Pd(2) C(5) 19.69(13) ? . . 3_555 3_555
C(4) Pd(2) Pd(2) C(6) 1.39(13) ? . . 3_555 3_555
Pd(2) Pd(2) C(5) C(6) 149.9(2) ? 3_555 . . .
Pd(2) Pd(2) C(5) C(4) 29.93(18) ? 3_555 . . 3_555
C(5) Pd(2) Pd(2) Pd(1) 73.9(3) ? . . 3_555 3_555
C(5) Pd(2) Pd(2) C(3) -1.61(13) ? . . 3_555 3_555
C(5) Pd(2) Pd(2) C(4) -19.69(13) ? . . 3_555 3_555
C(5) Pd(2) Pd(2) C(6) 161.70(13) ? . . 3_555 3_555
Pd(2) Pd(2) C(6) C(5) -29.4(2) ? 3_555 . . .
Pd(2) Pd(2) C(6) C(7) -150.59(19) ? 3_555 . . .
C(6) Pd(2) Pd(2) Pd(1) 92.2(3) ? . . 3_555 3_555
C(6) Pd(2) Pd(2) C(3) 16.69(13) ? . . 3_555 3_555
C(6) Pd(2) Pd(2) C(4) -1.39(13) ? . . 3_555 3_555
C(6) Pd(2) Pd(2) C(5) -161.70(13) ? . . 3_555 3_555
C(3) Pd(2) C(4) C(5) 119.3(3) ? . . . 3_555
C(4) Pd(2) C(3) C(2) 120.6(3) ? . . . .
C(3) Pd(2) C(5) C(6) 163.0(10) ? . . . .
C(3) Pd(2) C(5) C(4) 43.1(11) ? . . . 3_555
C(5) Pd(2) C(3) C(2) 136.6(10) ? . . . .
C(5) Pd(2) C(3) C(4) 16.0(11) ? . . . .
C(3) Pd(2) C(6) C(5) -176.1(2) ? . . . .
C(3) Pd(2) C(6) C(7) 62.8(3) ? . . . .
C(6) Pd(2) C(3) C(2) -63.7(3) ? . . . .
C(6) Pd(2) C(3) C(4) 175.7(2) ? . . . .
C(4) Pd(2) C(5) C(6) 176.92(19) ? . . . .
C(4) Pd(2) C(5) C(4) 57.0(2) ? . . . 3_555
C(5) Pd(2) C(4) C(3) -177.26(19) ? . . . .
C(5) Pd(2) C(4) C(5) -58.0(3) ? . . . 3_555
C(4) Pd(2) C(6) C(5) -18.4(11) ? . . . .
C(4) Pd(2) C(6) C(7) -139.5(10) ? . . . .
C(6) Pd(2) C(4) C(3) -161.2(10) ? . . . .
C(6) Pd(2) C(4) C(5) -41.9(12) ? . . . 3_555
C(5) Pd(2) C(6) C(7) -121.2(3) ? . . . .
C(6) Pd(2) C(5) C(4) -120.0(3) ? . . . 3_555
Pd(1) N(1) C(37) C(38) 179.4(2) ? . . . .
Pd(1) N(1) C(41) C(40) -179.5(3) ? . . . .
C(37) N(1) C(41) C(40) -0.4(6) ? . . . .
C(41) N(1) C(37) C(38) 0.3(5) ? . . . .
Pd(1) C(1) C(2) C(3) -95.1(3) ? . . . .
Pd(1) C(1) C(23) C(24) -56.1(3) ? . . . .
Pd(1) C(1) C(23) C(36) 125.0(2) ? . . . .
C(2) C(1) C(23) C(24) 34.0(4) ? . . . .
C(2) C(1) C(23) C(36) -144.9(3) ? . . . .
C(23) C(1) C(2) Pd(1) -108.9(3) ? . . . .
C(23) C(1) C(2) C(3) 156.0(3) ? . . . .
Pd(1) C(2) C(3) Pd(2) 39.81(19) ? . . . .
Pd(1) C(2) C(3) C(4) 115.6(2) ? . . . .
C(1) C(2) C(3) Pd(2) 111.5(3) ? . . . .
C(1) C(2) C(3) C(4) -172.8(3) ? . . . .
Pd(2) C(3) C(4) C(5) -92.5(2) ? . . . 3_555
C(2) C(3) C(4) Pd(2) -86.7(2) ? . . . .
C(2) C(3) C(4) C(5) -179.2(3) ? . . . 3_555
Pd(2) C(4) C(5) Pd(2) 36.7(2) ? . . 3_555 3_555
Pd(2) C(4) C(5) C(6) 108.2(3) ? . . 3_555 3_555
C(3) C(4) C(5) Pd(2) 108.5(3) ? . . 3_555 3_555
C(3) C(4) C(5) C(6) 180.0(2) ? . . 3_555 3_555
Pd(2) C(5) C(6) C(7) 90.8(2) ? . . . .
C(4) C(5) C(6) Pd(2) 89.7(3) ? 3_555 . . .
C(4) C(5) C(6) C(7) -179.5(3) ? 3_555 . . .
Pd(2) C(6) C(7) Pd(1) -37.51(19) ? . . . .
Pd(2) C(6) C(7) C(8) -110.1(2) ? . . . .
C(5) C(6) C(7) Pd(1) -114.3(3) ? . . . .
C(5) C(6) C(7) C(8) 173.1(3) ? . . . .
Pd(1) C(7) C(8) C(9) 108.1(3) ? . . . .
C(6) C(7) C(8) Pd(1) 93.5(2) ? . . . .
C(6) C(7) C(8) C(9) -158.4(3) ? . . . .
Pd(1) C(8) C(9) C(10) 71.1(3) ? . . . .
Pd(1) C(8) C(9) C(22) -109.2(2) ? . . . .
C(7) C(8) C(9) C(10) -18.3(5) ? . . . .
C(7) C(8) C(9) C(22) 161.3(3) ? . . . .
C(8) C(9) C(10) C(11) 178.4(3) ? . . . .
C(8) C(9) C(22) C(17) -178.4(3) ? . . . .
C(10) C(9) C(22) C(17) 1.2(4) ? . . . .
C(22) C(9) C(10) C(11) -1.2(5) ? . . . .
C(9) C(10) C(11) C(12) -179.5(3) ? . . . .
C(9) C(10) C(11) C(16) 0.2(4) ? . . . .
C(10) C(11) C(12) C(13) -4.1(5) ? . . . .
C(10) C(11) C(12) C(14) -125.0(3) ? . . . .
C(10) C(11) C(12) C(15) 114.9(3) ? . . . .
C(10) C(11) C(16) C(17) 0.8(5) ? . . . .
C(12) C(11) C(16) C(17) -179.5(3) ? . . . .
C(16) C(11) C(12) C(13) 176.3(3) ? . . . .
C(16) C(11) C(12) C(14) 55.4(4) ? . . . .
C(16) C(11) C(12) C(15) -64.8(4) ? . . . .
C(11) C(16) C(17) C(18) -178.6(3) ? . . . .
C(11) C(16) C(17) C(22) -0.7(5) ? . . . .
C(16) C(17) C(18) C(19) -51.5(4) ? . . . .
C(16) C(17) C(18) C(20) 68.0(4) ? . . . .
C(16) C(17) C(18) C(21) -172.1(3) ? . . . .
C(16) C(17) C(22) C(9) -0.3(4) ? . . . .
C(18) C(17) C(22) C(9) 177.5(3) ? . . . .
C(22) C(17) C(18) C(19) 130.7(3) ? . . . .
C(22) C(17) C(18) C(20) -109.8(3) ? . . . .
C(22) C(17) C(18) C(21) 10.2(5) ? . . . .
C(1) C(23) C(24) C(25) -178.1(3) ? . . . .
C(1) C(23) C(36) C(31) 176.4(3) ? . . . .
C(24) C(23) C(36) C(31) -2.6(4) ? . . . .
C(36) C(23) C(24) C(25) 0.7(4) ? . . . .
C(23) C(24) C(25) C(26) 180.0(2) ? . . . .
C(23) C(24) C(25) C(30) 1.5(4) ? . . . .
C(24) C(25) C(26) C(27) -114.8(4) ? . . . .
C(24) C(25) C(26) C(28) 125.9(5) ? . . . .
C(24) C(25) C(26) C(29) 3.7(5) ? . . . .
C(24) C(25) C(30) C(31) -2.0(5) ? . . . .
C(26) C(25) C(30) C(31) 179.4(3) ? . . . .
C(30) C(25) C(26) C(27) 63.7(4) ? . . . .
C(30) C(25) C(26) C(28) -55.6(5) ? . . . .
C(30) C(25) C(26) C(29) -177.8(3) ? . . . .
C(25) C(30) C(31) C(32) 179.3(3) ? . . . .
C(25) C(30) C(31) C(36) 0.3(5) ? . . . .
C(30) C(31) C(32) C(33) -122.2(4) ? . . . .
C(30) C(31) C(32) C(34) -1.8(5) ? . . . .
C(30) C(31) C(32) C(35) 118.2(4) ? . . . .
C(30) C(31) C(36) C(23) 2.0(5) ? . . . .
C(32) C(31) C(36) C(23) -177.0(3) ? . . . .
C(36) C(31) C(32) C(33) 56.7(5) ? . . . .
C(36) C(31) C(32) C(34) 177.2(3) ? . . . .
C(36) C(31) C(32) C(35) -62.8(5) ? . . . .
N(1) C(37) C(38) C(39) 0.2(5) ? . . . .
C(37) C(38) C(39) C(40) -0.6(7) ? . . . .
C(38) C(39) C(40) C(41) 0.5(8) ? . . . .
C(39) C(40) C(41) N(1) 0.0(7) ? . . . .
C(43) C(42) C(58) C(48) -12(2) ? . . . .
C(43) C(42) C(58) C(59) -146(15) ? . . . .
C(58) C(42) C(43) C(44) -170.4(17) ? . . . .
C(58) C(42) C(43) C(48) 5.4(13) ? . . . .
C(58) C(42) C(43) C(57) 180(2) ? . . . .
C(42) C(43) C(44) C(45) 178.0(16) ? . . . .
C(42) C(43) C(44) C(56) -167(2) ? . . . .
C(42) C(43) C(44) C(57) -172.8(18) ? . . . .
C(42) C(43) C(48) C(47) -178.6(15) ? . . . .
C(42) C(43) C(48) C(58) -7.8(18) ? . . . .
C(42) C(43) C(48) C(59) -11(3) ? . . . .
C(42) C(43) C(48) C(60) -174(2) ? . . . .
C(42) C(43) C(48) C(61) 179.9(11) ? . . . .
C(42) C(43) C(57) C(44) 15(3) ? . . . .
C(42) C(43) C(57) C(45) 146(7) ? . . . .
C(42) C(43) C(57) C(46) 175(2) ? . . . .
C(42) C(43) C(57) C(56) 7(5) ? . . . .
C(42) C(43) C(57) C(61) -177(2) ? . . . .
C(42) C(43) C(58) C(48) 173.2(16) ? . . . .
C(42) C(43) C(58) C(59) 175(2) ? . . . .
C(44) C(43) C(48) C(47) -3(2) ? . . . .
C(44) C(43) C(48) C(58) 168.0(19) ? . . . .
C(44) C(43) C(48) C(59) 165(2) ? . . . .
C(44) C(43) C(48) C(60) 2(3) ? . . . .
C(44) C(43) C(48) C(61) -4.4(17) ? . . . .
C(48) C(43) C(44) C(45) 2(2) ? . . . .
C(48) C(43) C(44) C(56) 17(3) ? . . . .
C(48) C(43) C(44) C(57) 11(2) ? . . . .
C(44) C(43) C(57) C(45) 131(8) ? . . . .
C(44) C(43) C(57) C(46) 161(3) ? . . . .
C(44) C(43) C(57) C(56) -8(3) ? . . . .
C(44) C(43) C(57) C(61) 168(2) ? . . . .
C(57) C(43) C(44) C(45) -9.2(17) ? . . . .
C(57) C(43) C(44) C(56) 6(2) ? . . . .
C(44) C(43) C(58) C(42) 153(4) ? . . . .
C(44) C(43) C(58) C(48) -33(5) ? . . . .
C(44) C(43) C(58) C(59) -32(5) ? . . . .
C(58) C(43) C(44) C(45) 28(5) ? . . . .
C(58) C(43) C(44) C(56) 43(6) ? . . . .
C(58) C(43) C(44) C(57) 37(5) ? . . . .
C(48) C(43) C(57) C(44) -170.2(19) ? . . . .
C(48) C(43) C(57) C(45) -39(7) ? . . . .
C(48) C(43) C(57) C(46) -10(2) ? . . . .
C(48) C(43) C(57) C(56) -178(3) ? . . . .
C(48) C(43) C(57) C(61) -2.5(13) ? . . . .
C(57) C(43) C(48) C(47) 3.9(16) ? . . . .
C(57) C(43) C(48) C(58) 174.8(17) ? . . . .
C(57) C(43) C(48) C(59) 171(3) ? . . . .
C(57) C(43) C(48) C(60) 8(3) ? . . . .
C(57) C(43) C(48) C(61) 2.4(12) ? . . . .
C(48) C(43) C(58) C(42) -173.2(16) ? . . . .
C(48) C(43) C(58) C(59) 1.9(16) ? . . . .
C(58) C(43) C(48) C(47) -171(2) ? . . . .
C(58) C(43) C(48) C(59) -3(2) ? . . . .
C(58) C(43) C(48) C(60) -166(3) ? . . . .
C(58) C(43) C(48) C(61) -172.4(19) ? . . . .
C(57) C(43) C(58) C(42) -179.7(13) ? . . . .
C(57) C(43) C(58) C(48) -7(2) ? . . . .
C(57) C(43) C(58) C(59) -5(3) ? . . . .
C(58) C(43) C(57) C(44) -166(2) ? . . . .
C(58) C(43) C(57) C(45) -35(8) ? . . . .
C(58) C(43) C(57) C(46) -5(3) ? . . . .
C(58) C(43) C(57) C(56) -173(3) ? . . . .
C(58) C(43) C(57) C(61) 2(2) ? . . . .
C(43) C(44) C(45) C(46) -2(4) ? . . . .
C(43) C(44) C(45) C(56) 163(3) ? . . . .
C(43) C(44) C(45) C(57) 20(3) ? . . . .
C(43) C(44) C(45) C(61) 2(2) ? . . . .
C(43) C(44) C(56) C(45) -26(4) ? . . . .
C(43) C(44) C(56) C(57) -7(3) ? . . . .
C(43) C(44) C(57) C(45) -161(3) ? . . . .
C(43) C(44) C(57) C(46) -139(5) ? . . . .
C(43) C(44) C(57) C(56) 175(2) ? . . . .
C(43) C(44) C(57) C(61) -46(8) ? . . . .
C(45) C(44) C(56) C(57) 19(2) ? . . . .
C(56) C(44) C(45) C(46) -165(6) ? . . . .
C(56) C(44) C(45) C(57) -143(5) ? . . . .
C(56) C(44) C(45) C(61) -161(4) ? . . . .
C(45) C(44) C(57) C(43) 161(3) ? . . . .
C(45) C(44) C(57) C(46) 22(4) ? . . . .
C(45) C(44) C(57) C(56) -24(3) ? . . . .
C(45) C(44) C(57) C(61) 115(9) ? . . . .
C(57) C(44) C(45) C(46) -22(4) ? . . . .
C(57) C(44) C(45) C(56) 143(5) ? . . . .
C(57) C(44) C(45) C(61) -18(3) ? . . . .
C(56) C(44) C(57) C(43) -175(2) ? . . . .
C(56) C(44) C(57) C(45) 24(3) ? . . . .
C(56) C(44) C(57) C(46) 46(5) ? . . . .
C(56) C(44) C(57) C(61) 139(8) ? . . . .
C(57) C(44) C(56) C(45) -19(2) ? . . . .
C(44) C(45) C(46) C(47) 2(4) ? . . . .
C(44) C(45) C(46) C(57) 10(2) ? . . . .
C(44) C(45) C(46) C(61) 6(6) ? . . . .
C(44) C(45) C(56) C(57) -15(2) ? . . . .
C(44) C(45) C(57) C(43) -120(9) ? . . . .
C(44) C(45) C(57) C(46) -165(3) ? . . . .
C(44) C(45) C(57) C(56) 30(4) ? . . . .
C(44) C(45) C(57) C(61) -163(3) ? . . . .
C(44) C(45) C(61) C(46) -176(4) ? . . . .
C(44) C(45) C(61) C(47) -61(25) ? . . . .
C(44) C(45) C(61) C(48) -4(2) ? . . . .
C(44) C(45) C(61) C(57) 7.5(14) ? . . . .
C(44) C(45) C(61) C(60) -17(5) ? . . . .
C(46) C(45) C(56) C(44) 146(13) ? . . . .
C(46) C(45) C(56) C(57) 131(15) ? . . . .
C(56) C(45) C(46) C(47) -134(13) ? . . . .
C(56) C(45) C(46) C(57) -126(16) ? . . . .
C(56) C(45) C(46) C(61) -130(13) ? . . . .
C(46) C(45) C(57) C(43) 44(9) ? . . . .
C(46) C(45) C(57) C(44) 165(3) ? . . . .
C(46) C(45) C(57) C(56) -165(5) ? . . . .
C(46) C(45) C(57) C(61) 2(2) ? . . . .
C(57) C(45) C(46) C(47) -8(5) ? . . . .
C(57) C(45) C(46) C(61) -4(5) ? . . . .
C(46) C(45) C(61) C(47) 115(25) ? . . . .
C(46) C(45) C(61) C(48) 172(3) ? . . . .
C(46) C(45) C(61) C(57) -177(4) ? . . . .
C(46) C(45) C(61) C(60) 159(6) ? . . . .
C(61) C(45) C(46) C(47) -4(2) ? . . . .
C(61) C(45) C(46) C(57) 4(5) ? . . . .
C(56) C(45) C(57) C(43) -151(7) ? . . . .
C(56) C(45) C(57) C(44) -30(4) ? . . . .
C(56) C(45) C(57) C(46) 165(5) ? . . . .
C(56) C(45) C(57) C(61) 167(3) ? . . . .
C(57) C(45) C(56) C(44) 15(2) ? . . . .
C(56) C(45) C(61) C(46) 147(10) ? . . . .
C(56) C(45) C(61) C(47) -98(26) ? . . . .
C(56) C(45) C(61) C(48) -41(9) ? . . . .
C(56) C(45) C(61) C(57) -30(7) ? . . . .
C(56) C(45) C(61) C(60) -54(11) ? . . . .
C(61) C(45) C(56) C(44) 46(9) ? . . . .
C(61) C(45) C(56) C(57) 31(7) ? . . . .
C(57) C(45) C(61) C(46) 177(4) ? . . . .
C(57) C(45) C(61) C(47) -68(25) ? . . . .
C(57) C(45) C(61) C(48) -12(2) ? . . . .
C(57) C(45) C(61) C(60) -24(5) ? . . . .
C(61) C(45) C(57) C(43) 42(8) ? . . . .
C(61) C(45) C(57) C(44) 163(3) ? . . . .
C(61) C(45) C(57) C(46) -2(2) ? . . . .
C(61) C(45) C(57) C(56) -167(3) ? . . . .
C(45) C(46) C(47) C(48) -2(3) ? . . . .
C(45) C(46) C(47) C(60) -17(11) ? . . . .
C(45) C(46) C(47) C(61) 15(7) ? . . . .
C(45) C(46) C(57) C(43) -161(4) ? . . . .
C(45) C(46) C(57) C(44) -33(7) ? . . . .
C(45) C(46) C(57) C(56) 12(4) ? . . . .
C(45) C(46) C(57) C(61) -176(5) ? . . . .
C(45) C(46) C(61) C(47) -167(6) ? . . . .
C(45) C(46) C(61) C(48) -16(7) ? . . . .
C(45) C(46) C(61) C(57) 2(2) ? . . . .
C(45) C(46) C(61) C(60) -148(9) ? . . . .
C(47) C(46) C(57) C(43) 12(2) ? . . . .
C(47) C(46) C(57) C(44) 140(5) ? . . . .
C(47) C(46) C(57) C(45) 173(4) ? . . . .
C(47) C(46) C(57) C(56) -175(2) ? . . . .
C(47) C(46) C(57) C(61) -3.2(19) ? . . . .
C(57) C(46) C(47) C(48) -6(2) ? . . . .
C(57) C(46) C(47) C(60) -21(9) ? . . . .
C(57) C(46) C(47) C(61) 11(6) ? . . . .
C(47) C(46) C(61) C(45) 167(6) ? . . . .
C(47) C(46) C(61) C(48) 151(11) ? . . . .
C(47) C(46) C(61) C(57) 169(7) ? . . . .
C(47) C(46) C(61) C(60) 19(6) ? . . . .
C(61) C(46) C(47) C(48) -16(6) ? . . . .
C(61) C(46) C(47) C(60) -32(10) ? . . . .
C(57) C(46) C(61) C(45) -2(2) ? . . . .
C(57) C(46) C(61) C(47) -169(7) ? . . . .
C(57) C(46) C(61) C(48) -18(5) ? . . . .
C(57) C(46) C(61) C(60) -150(10) ? . . . .
C(61) C(46) C(57) C(43) 15(3) ? . . . .
C(61) C(46) C(57) C(44) 143(6) ? . . . .
C(61) C(46) C(57) C(45) 176(5) ? . . . .
C(61) C(46) C(57) C(56) -172(3) ? . . . .
C(46) C(47) C(48) C(43) 2(2) ? . . . .
C(46) C(47) C(48) C(58) -30(8) ? . . . .
C(46) C(47) C(48) C(59) -169(2) ? . . . .
C(46) C(47) C(48) C(60) -173(3) ? . . . .
C(46) C(47) C(48) C(61) 6(2) ? . . . .
C(46) C(47) C(60) C(48) 19(10) ? . . . .
C(46) C(47) C(60) C(59) 14(13) ? . . . .
C(46) C(47) C(60) C(61) 18(6) ? . . . .
C(46) C(47) C(61) C(45) -105(27) ? . . . .
C(46) C(47) C(61) C(48) -165(6) ? . . . .
C(46) C(47) C(61) C(57) -163(10) ? . . . .
C(46) C(47) C(61) C(60) -165(5) ? . . . .
C(48) C(47) C(60) C(59) -5(3) ? . . . .
C(48) C(47) C(60) C(61) -1(5) ? . . . .
C(60) C(47) C(48) C(43) 175(2) ? . . . .
C(60) C(47) C(48) C(58) 143(8) ? . . . .
C(60) C(47) C(48) C(59) 4(2) ? . . . .
C(60) C(47) C(48) C(61) 179(3) ? . . . .
C(48) C(47) C(61) C(45) 60(25) ? . . . .
C(48) C(47) C(61) C(46) 165(6) ? . . . .
C(48) C(47) C(61) C(57) 2(4) ? . . . .
C(48) C(47) C(61) C(60) 1(4) ? . . . .
C(61) C(47) C(48) C(43) -4(3) ? . . . .
C(61) C(47) C(48) C(58) -37(9) ? . . . .
C(61) C(47) C(48) C(59) -175(3) ? . . . .
C(61) C(47) C(48) C(60) -179(3) ? . . . .
C(60) C(47) C(61) C(45) 59(27) ? . . . .
C(60) C(47) C(61) C(46) 165(5) ? . . . .
C(60) C(47) C(61) C(48) -1(4) ? . . . .
C(60) C(47) C(61) C(57) 1(7) ? . . . .
C(61) C(47) C(60) C(48) 1(5) ? . . . .
C(61) C(47) C(60) C(59) -4(9) ? . . . .
C(43) C(48) C(58) C(42) 10(2) ? . . . .
C(43) C(48) C(58) C(59) -178(2) ? . . . .
C(43) C(48) C(59) C(58) 3(2) ? . . . .
C(43) C(48) C(59) C(60) -171(2) ? . . . .
C(43) C(48) C(60) C(47) -8(4) ? . . . .
C(43) C(48) C(60) C(59) 168(3) ? . . . .
C(43) C(48) C(60) C(61) -8(3) ? . . . .
C(43) C(48) C(61) C(45) 5(2) ? . . . .
C(43) C(48) C(61) C(46) 17(6) ? . . . .
C(43) C(48) C(61) C(47) 176(3) ? . . . .
C(43) C(48) C(61) C(57) -2.2(11) ? . . . .
C(43) C(48) C(61) C(60) 176.1(17) ? . . . .
C(47) C(48) C(58) C(42) 48(9) ? . . . .
C(47) C(48) C(58) C(43) 38(8) ? . . . .
C(47) C(48) C(58) C(59) -140(8) ? . . . .
C(47) C(48) C(59) C(58) 171(2) ? . . . .
C(47) C(48) C(59) C(60) -2.2(15) ? . . . .
C(47) C(48) C(60) C(59) 176(3) ? . . . .
C(47) C(48) C(60) C(61) 0.2(17) ? . . . .
C(47) C(48) C(61) C(45) -172(4) ? . . . .
C(47) C(48) C(61) C(46) -160(7) ? . . . .
C(47) C(48) C(61) C(57) -179(2) ? . . . .
C(47) C(48) C(61) C(60) -0(2) ? . . . .
C(58) C(48) C(59) C(60) -173.7(19) ? . . . .
C(59) C(48) C(58) C(42) -172(3) ? . . . .
C(59) C(48) C(58) C(43) 178(2) ? . . . .
C(58) C(48) C(60) C(47) -158(5) ? . . . .
C(58) C(48) C(60) C(59) 18(5) ? . . . .
C(58) C(48) C(60) C(61) -158(5) ? . . . .
C(60) C(48) C(58) C(42) 171(4) ? . . . .
C(60) C(48) C(58) C(43) 161(5) ? . . . .
C(60) C(48) C(58) C(59) -17(5) ? . . . .
C(58) C(48) C(61) C(45) -6(4) ? . . . .
C(58) C(48) C(61) C(46) 6(7) ? . . . .
C(58) C(48) C(61) C(47) 166(3) ? . . . .
C(58) C(48) C(61) C(57) -13(3) ? . . . .
C(58) C(48) C(61) C(60) 165(3) ? . . . .
C(61) C(48) C(58) C(42) 24(5) ? . . . .
C(61) C(48) C(58) C(43) 14(3) ? . . . .
C(61) C(48) C(58) C(59) -164(3) ? . . . .
C(59) C(48) C(60) C(47) -176(3) ? . . . .
C(59) C(48) C(60) C(61) -175(2) ? . . . .
C(60) C(48) C(59) C(58) 173.7(19) ? . . . .
C(59) C(48) C(61) C(45) -166(2) ? . . . .
C(59) C(48) C(61) C(46) -154(5) ? . . . .
C(59) C(48) C(61) C(47) 6(4) ? . . . .
C(59) C(48) C(61) C(57) -173(2) ? . . . .
C(59) C(48) C(61) C(60) 5(2) ? . . . .
C(61) C(48) C(59) C(58) 169(2) ? . . . .
C(61) C(48) C(59) C(60) -4(2) ? . . . .
C(60) C(48) C(61) C(45) -171(2) ? . . . .
C(60) C(48) C(61) C(46) -160(6) ? . . . .
C(60) C(48) C(61) C(47) 0(2) ? . . . .
C(60) C(48) C(61) C(57) -178.3(19) ? . . . .
C(61) C(48) C(60) C(47) -0.2(17) ? . . . .
C(61) C(48) C(60) C(59) 175(2) ? . . . .
C(50) C(49) C(51) C(65) -3.2(18) ? . . . .
C(50) C(49) C(51) C(66) 2(2) ? . . . .
C(51) C(49) C(50) C(55) -178(2) ? . . . .
C(51) C(49) C(50) C(63) 179(2) ? . . . .
C(51) C(49) C(50) C(64) 10(5) ? . . . .
C(51) C(49) C(50) C(65) 4(2) ? . . . .
C(51) C(49) C(50) C(66) -177(3) ? . . . .
C(50) C(49) C(66) C(51) -2(3) ? . . . .
C(50) C(49) C(66) C(55) 4(21) ? . . . .
C(66) C(49) C(50) C(51) 177(3) ? . . . .
C(66) C(49) C(50) C(55) -0(2) ? . . . .
C(66) C(49) C(50) C(63) -3(3) ? . . . .
C(66) C(49) C(50) C(64) -172(5) ? . . . .
C(66) C(49) C(50) C(65) -178(2) ? . . . .
C(51) C(49) C(66) C(50) 2(3) ? . . . .
C(51) C(49) C(66) C(55) 6(23) ? . . . .
C(66) C(49) C(51) C(50) -2(2) ? . . . .
C(66) C(49) C(51) C(65) -5(3) ? . . . .
C(49) C(50) C(51) C(65) 176(2) ? . . . .
C(49) C(50) C(51) C(66) -2(2) ? . . . .
C(49) C(50) C(55) C(54) -177.8(11) ? . . . .
C(49) C(50) C(55) C(63) -177.9(13) ? . . . .
C(49) C(50) C(55) C(66) 0.3(16) ? . . . .
C(49) C(50) C(63) C(52) -175(2) ? . . . .
C(49) C(50) C(63) C(53) -170(2) ? . . . .
C(49) C(50) C(63) C(54) 4(5) ? . . . .
C(49) C(50) C(63) C(55) 4(2) ? . . . .
C(49) C(50) C(63) C(62) 11(22) ? . . . .
C(49) C(50) C(63) C(64) -176(2) ? . . . .
C(49) C(50) C(64) C(52) 171(19) ? . . . .
C(49) C(50) C(64) C(53) 169(3) ? . . . .
C(49) C(50) C(64) C(63) 172(4) ? . . . .
C(49) C(50) C(64) C(65) -8(5) ? . . . .
C(49) C(50) C(65) C(51) -2.6(15) ? . . . .
C(49) C(50) C(65) C(52) 177.0(12) ? . . . .
C(49) C(50) C(65) C(64) 177.0(18) ? . . . .
C(49) C(50) C(66) C(51) 2(2) ? . . . .
C(49) C(50) C(66) C(55) -180(2) ? . . . .
C(51) C(50) C(55) C(54) 180(2) ? . . . .
C(51) C(50) C(55) C(63) 180(2) ? . . . .
C(51) C(50) C(55) C(66) -2(2) ? . . . .
C(55) C(50) C(51) C(49) 3(3) ? . . . .
C(55) C(50) C(51) C(65) 180(2) ? . . . .
C(55) C(50) C(51) C(66) 2(2) ? . . . .
C(51) C(50) C(63) C(52) 1(11) ? . . . .
C(51) C(50) C(63) C(53) 6(14) ? . . . .
C(51) C(50) C(63) C(54) -180(11) ? . . . .
C(51) C(50) C(63) C(55) -180(12) ? . . . .
C(51) C(50) C(63) C(62) -173(19) ? . . . .
C(51) C(50) C(63) C(64) 1(11) ? . . . .
C(63) C(50) C(51) C(49) -177(8) ? . . . .
C(63) C(50) C(51) C(65) -0(12) ? . . . .
C(63) C(50) C(51) C(66) -179(10) ? . . . .
C(51) C(50) C(64) C(52) 179(26) ? . . . .
C(51) C(50) C(64) C(53) 177.3(18) ? . . . .
C(51) C(50) C(64) C(63) -179.9(17) ? . . . .
C(51) C(50) C(64) C(65) -0.5(17) ? . . . .
C(64) C(50) C(51) C(49) -176.2(18) ? . . . .
C(64) C(50) C(51) C(65) 0.3(11) ? . . . .
C(64) C(50) C(51) C(66) -178(2) ? . . . .
C(51) C(50) C(65) C(52) 179.6(11) ? . . . .
C(51) C(50) C(65) C(64) 179.6(14) ? . . . .
C(65) C(50) C(51) C(49) -176(2) ? . . . .
C(65) C(50) C(51) C(66) -178(2) ? . . . .
C(51) C(50) C(66) C(49) -2(2) ? . . . .
C(51) C(50) C(66) C(55) 178.8(18) ? . . . .
C(66) C(50) C(51) C(49) 2(2) ? . . . .
C(66) C(50) C(51) C(65) 178(2) ? . . . .
C(55) C(50) C(63) C(52) -179.4(13) ? . . . .
C(55) C(50) C(63) C(53) -174(3) ? . . . .
C(55) C(50) C(63) C(54) -0(3) ? . . . .
C(55) C(50) C(63) C(62) 7(19) ? . . . .
C(55) C(50) C(63) C(64) -179.5(14) ? . . . .
C(63) C(50) C(55) C(54) 0.0(11) ? . . . .
C(63) C(50) C(55) C(66) 178(2) ? . . . .
C(55) C(50) C(64) C(52) -1(27) ? . . . .
C(55) C(50) C(64) C(53) -2.4(16) ? . . . .
C(55) C(50) C(64) C(63) 0.4(10) ? . . . .
C(55) C(50) C(64) C(65) 179.8(11) ? . . . .
C(64) C(50) C(55) C(54) -0.4(11) ? . . . .
C(64) C(50) C(55) C(63) -0.4(11) ? . . . .
C(64) C(50) C(55) C(66) 178(2) ? . . . .
C(55) C(50) C(65) C(51) -179.9(17) ? . . . .
C(55) C(50) C(65) C(52) -0.3(14) ? . . . .
C(55) C(50) C(65) C(64) -0.3(16) ? . . . .
C(65) C(50) C(55) C(54) -0.2(15) ? . . . .
C(65) C(50) C(55) C(63) -0.2(13) ? . . . .
C(65) C(50) C(55) C(66) 178(2) ? . . . .
C(55) C(50) C(66) C(49) 180(2) ? . . . .
C(55) C(50) C(66) C(51) -178.8(18) ? . . . .
C(66) C(50) C(55) C(54) -178(2) ? . . . .
C(66) C(50) C(55) C(63) -178(2) ? . . . .
C(63) C(50) C(64) C(52) -1(26) ? . . . .
C(63) C(50) C(64) C(53) -2.8(12) ? . . . .
C(63) C(50) C(64) C(65) 179.4(17) ? . . . .
C(64) C(50) C(63) C(52) 0.0(12) ? . . . .
C(64) C(50) C(63) C(53) 6(2) ? . . . .
C(64) C(50) C(63) C(54) 179(3) ? . . . .
C(64) C(50) C(63) C(55) 179.5(14) ? . . . .
C(64) C(50) C(63) C(62) -173(19) ? . . . .
C(63) C(50) C(65) C(51) 180.0(14) ? . . . .
C(63) C(50) C(65) C(52) -0.4(11) ? . . . .
C(63) C(50) C(65) C(64) -0.4(13) ? . . . .
C(65) C(50) C(63) C(52) 0.4(10) ? . . . .
C(65) C(50) C(63) C(53) 6(2) ? . . . .
C(65) C(50) C(63) C(54) 180(3) ? . . . .
C(65) C(50) C(63) C(55) 179.8(9) ? . . . .
C(65) C(50) C(63) C(62) -173(19) ? . . . .
C(65) C(50) C(63) C(64) 0.4(11) ? . . . .
C(63) C(50) C(66) C(49) 178.2(18) ? . . . .
C(63) C(50) C(66) C(51) 179.8(13) ? . . . .
C(63) C(50) C(66) C(55) -1.4(16) ? . . . .
C(66) C(50) C(63) C(52) -177.8(19) ? . . . .
C(66) C(50) C(63) C(53) -172(3) ? . . . .
C(66) C(50) C(63) C(54) 2(3) ? . . . .
C(66) C(50) C(63) C(55) 2(2) ? . . . .
C(66) C(50) C(63) C(62) 9(20) ? . . . .
C(66) C(50) C(63) C(64) -178(2) ? . . . .
C(64) C(50) C(65) C(51) -179.6(14) ? . . . .
C(64) C(50) C(65) C(52) -0.0(14) ? . . . .
C(65) C(50) C(64) C(52) 180(28) ? . . . .
C(65) C(50) C(64) C(53) 178(2) ? . . . .
C(65) C(50) C(64) C(63) -179.4(17) ? . . . .
C(64) C(50) C(66) C(49) 175(3) ? . . . .
C(64) C(50) C(66) C(51) 176(4) ? . . . .
C(64) C(50) C(66) C(55) -5(5) ? . . . .
C(66) C(50) C(64) C(52) 4(24) ? . . . .
C(66) C(50) C(64) C(53) 2(4) ? . . . .
C(66) C(50) C(64) C(63) 5(5) ? . . . .
C(66) C(50) C(64) C(65) -176(4) ? . . . .
C(65) C(50) C(66) C(49) 6(8) ? . . . .
C(65) C(50) C(66) C(51) 7(8) ? . . . .
C(65) C(50) C(66) C(55) -174(7) ? . . . .
C(66) C(50) C(65) C(51) -7(7) ? . . . .
C(66) C(50) C(65) C(52) 172(7) ? . . . .
C(66) C(50) C(65) C(64) 172(8) ? . . . .
C(49) C(51) C(65) C(50) 4(2) ? . . . .
C(49) C(51) C(65) C(52) 3(5) ? . . . .
C(49) C(51) C(65) C(64) 4(4) ? . . . .
C(49) C(51) C(66) C(50) -177(3) ? . . . .
C(49) C(51) C(66) C(55) -179(3) ? . . . .
C(50) C(51) C(65) C(52) -1(2) ? . . . .
C(50) C(51) C(65) C(64) -0.5(17) ? . . . .
C(50) C(51) C(66) C(49) 177(3) ? . . . .
C(50) C(51) C(66) C(55) -2(2) ? . . . .
C(65) C(51) C(66) C(49) 176(3) ? . . . .
C(65) C(51) C(66) C(50) -1.3(15) ? . . . .
C(65) C(51) C(66) C(55) -3(3) ? . . . .
C(66) C(51) C(65) C(50) 1.1(12) ? . . . .
C(66) C(51) C(65) C(52) 0(3) ? . . . .
C(66) C(51) C(65) C(64) 1(2) ? . . . .
C(53) C(52) C(63) C(50) 175.1(19) ? . . . .
C(53) C(52) C(63) C(54) -4(2) ? . . . .
C(53) C(52) C(63) C(55) 174(3) ? . . . .
C(53) C(52) C(63) C(62) -5.3(16) ? . . . .
C(53) C(52) C(63) C(64) 175(3) ? . . . .
C(63) C(52) C(53) C(54) 4(2) ? . . . .
C(63) C(52) C(53) C(62) 126(13) ? . . . .
C(63) C(52) C(53) C(64) -4(2) ? . . . .
C(53) C(52) C(64) C(50) -2(25) ? . . . .
C(53) C(52) C(64) C(63) -2.8(18) ? . . . .
C(53) C(52) C(64) C(65) 178(2) ? . . . .
C(64) C(52) C(53) C(54) 8(3) ? . . . .
C(64) C(52) C(53) C(62) 130(13) ? . . . .
C(64) C(52) C(53) C(63) 4(2) ? . . . .
C(53) C(52) C(65) C(50) -2.5(17) ? . . . .
C(53) C(52) C(65) C(51) -2(3) ? . . . .
C(53) C(52) C(65) C(64) -2(3) ? . . . .
C(65) C(52) C(53) C(54) 9(3) ? . . . .
C(65) C(52) C(53) C(62) 131(13) ? . . . .
C(65) C(52) C(53) C(63) 4.8(19) ? . . . .
C(65) C(52) C(53) C(64) 1.2(15) ? . . . .
C(63) C(52) C(64) C(50) 1(25) ? . . . .
C(63) C(52) C(64) C(53) 2.8(18) ? . . . .
C(63) C(52) C(64) C(65) -179(3) ? . . . .
C(64) C(52) C(63) C(50) -0(2) ? . . . .
C(64) C(52) C(63) C(53) -175(3) ? . . . .
C(64) C(52) C(63) C(54) -180(2) ? . . . .
C(64) C(52) C(63) C(55) -1(2) ? . . . .
C(64) C(52) C(63) C(62) 179(2) ? . . . .
C(63) C(52) C(65) C(50) 0.4(11) ? . . . .
C(63) C(52) C(65) C(51) 1(2) ? . . . .
C(63) C(52) C(65) C(64) 0(2) ? . . . .
C(65) C(52) C(63) C(50) -0.3(8) ? . . . .
C(65) C(52) C(63) C(53) -175.5(18) ? . . . .
C(65) C(52) C(63) C(54) -180(2) ? . . . .
C(65) C(52) C(63) C(55) -1(2) ? . . . .
C(65) C(52) C(63) C(62) 179.2(15) ? . . . .
C(65) C(52) C(63) C(64) -0.3(17) ? . . . .
C(64) C(52) C(65) C(50) 0(3) ? . . . .
C(64) C(52) C(65) C(51) 1(3) ? . . . .
C(65) C(52) C(64) C(50) -180(30) ? . . . .
C(65) C(52) C(64) C(53) -178(2) ? . . . .
C(65) C(52) C(64) C(63) 179(3) ? . . . .
C(52) C(53) C(54) C(55) -9(3) ? . . . .
C(52) C(53) C(54) C(62) 169(3) ? . . . .
C(52) C(53) C(54) C(63) -5(2) ? . . . .
C(52) C(53) C(62) C(54) -130(13) ? . . . .
C(52) C(53) C(62) C(63) -127(13) ? . . . .
C(52) C(53) C(63) C(50) -7(2) ? . . . .
C(52) C(53) C(63) C(54) 176.5(18) ? . . . .
C(52) C(53) C(63) C(55) -170(6) ? . . . .
C(52) C(53) C(63) C(62) 173(2) ? . . . .
C(52) C(53) C(63) C(64) -2.4(15) ? . . . .
C(52) C(53) C(64) C(50) 180(2) ? . . . .
C(52) C(53) C(64) C(63) 176(2) ? . . . .
C(52) C(53) C(64) C(65) -161(22) ? . . . .
C(54) C(53) C(62) C(63) 4(2) ? . . . .
C(62) C(53) C(54) C(55) -179(2) ? . . . .
C(62) C(53) C(54) C(63) -175(3) ? . . . .
C(54) C(53) C(63) C(50) 176(3) ? . . . .
C(54) C(53) C(63) C(52) -176.5(18) ? . . . .
C(54) C(53) C(63) C(55) 14(6) ? . . . .
C(54) C(53) C(63) C(62) -4(2) ? . . . .
C(54) C(53) C(63) C(64) -179(2) ? . . . .
C(63) C(53) C(54) C(55) -3.8(17) ? . . . .
C(63) C(53) C(54) C(62) 175(3) ? . . . .
C(54) C(53) C(64) C(50) 5(2) ? . . . .
C(54) C(53) C(64) C(52) -175(2) ? . . . .
C(54) C(53) C(64) C(63) 0.9(15) ? . . . .
C(54) C(53) C(64) C(65) 24(22) ? . . . .
C(64) C(53) C(54) C(55) -4.9(19) ? . . . .
C(64) C(53) C(54) C(62) 174(2) ? . . . .
C(64) C(53) C(54) C(63) -1.0(18) ? . . . .
C(62) C(53) C(63) C(50) -180(2) ? . . . .
C(62) C(53) C(63) C(52) -173(2) ? . . . .
C(62) C(53) C(63) C(54) 4(2) ? . . . .
C(62) C(53) C(63) C(55) 18(7) ? . . . .
C(62) C(53) C(63) C(64) -175(2) ? . . . .
C(63) C(53) C(62) C(54) -4(2) ? . . . .
C(62) C(53) C(64) C(50) 14(4) ? . . . .
C(62) C(53) C(64) C(52) -166(4) ? . . . .
C(62) C(53) C(64) C(63) 10(4) ? . . . .
C(62) C(53) C(64) C(65) 33(23) ? . . . .
C(64) C(53) C(62) C(54) -12(4) ? . . . .
C(64) C(53) C(62) C(63) -8(3) ? . . . .
C(63) C(53) C(64) C(50) 4.0(17) ? . . . .
C(63) C(53) C(64) C(52) -176(2) ? . . . .
C(63) C(53) C(64) C(65) 23(21) ? . . . .
C(64) C(53) C(63) C(50) -5(2) ? . . . .
C(64) C(53) C(63) C(52) 2.4(15) ? . . . .
C(64) C(53) C(63) C(54) 179(2) ? . . . .
C(64) C(53) C(63) C(55) -167(7) ? . . . .
C(64) C(53) C(63) C(62) 175(2) ? . . . .
C(53) C(54) C(55) C(50) 3.7(18) ? . . . .
C(53) C(54) C(55) C(63) 3.8(17) ? . . . .
C(53) C(54) C(55) C(66) 1(3) ? . . . .
C(53) C(54) C(62) C(63) -5(2) ? . . . .
C(53) C(54) C(63) C(50) -176(4) ? . . . .
C(53) C(54) C(63) C(52) 3.5(18) ? . . . .
C(53) C(54) C(63) C(55) -175.8(19) ? . . . .
C(53) C(54) C(63) C(62) 5(3) ? . . . .
C(53) C(54) C(63) C(64) 3(5) ? . . . .
C(55) C(54) C(62) C(53) 13(24) ? . . . .
C(55) C(54) C(62) C(63) 8(17) ? . . . .
C(62) C(54) C(55) C(50) -9(19) ? . . . .
C(62) C(54) C(55) C(63) -9(18) ? . . . .
C(62) C(54) C(55) C(66) -11(22) ? . . . .
C(55) C(54) C(63) C(50) 0(2) ? . . . .
C(55) C(54) C(63) C(52) 179(2) ? . . . .
C(55) C(54) C(63) C(53) 175.8(19) ? . . . .
C(55) C(54) C(63) C(62) -179(2) ? . . . .
C(55) C(54) C(63) C(64) 179(5) ? . . . .
C(63) C(54) C(55) C(50) -0.0(18) ? . . . .
C(63) C(54) C(55) C(66) -3(4) ? . . . .
C(62) C(54) C(63) C(50) 179(2) ? . . . .
C(62) C(54) C(63) C(52) -2(3) ? . . . .
C(62) C(54) C(63) C(53) -5(3) ? . . . .
C(62) C(54) C(63) C(55) 179(2) ? . . . .
C(62) C(54) C(63) C(64) -2(6) ? . . . .
C(63) C(54) C(62) C(53) 5(2) ? . . . .
C(50) C(55) C(63) C(52) 1(2) ? . . . .
C(50) C(55) C(63) C(53) 166(6) ? . . . .
C(50) C(55) C(63) C(54) 180.0(17) ? . . . .
C(50) C(55) C(63) C(62) -179.5(14) ? . . . .
C(50) C(55) C(63) C(64) 0.5(14) ? . . . .
C(50) C(55) C(66) C(49) -4(22) ? . . . .
C(50) C(55) C(66) C(51) 2(2) ? . . . .
C(54) C(55) C(63) C(50) -180.0(17) ? . . . .
C(54) C(55) C(63) C(52) -179(3) ? . . . .
C(54) C(55) C(63) C(53) -14(5) ? . . . .
C(54) C(55) C(63) C(62) 0.6(13) ? . . . .
C(54) C(55) C(63) C(64) -179(2) ? . . . .
C(54) C(55) C(66) C(49) -0(30) ? . . . .
C(54) C(55) C(66) C(50) 4(4) ? . . . .
C(54) C(55) C(66) C(51) 5(6) ? . . . .
C(63) C(55) C(66) C(49) -2(25) ? . . . .
C(63) C(55) C(66) C(50) 2(2) ? . . . .
C(63) C(55) C(66) C(51) 4(4) ? . . . .
C(66) C(55) C(63) C(50) -1.4(16) ? . . . .
C(66) C(55) C(63) C(52) -0(3) ? . . . .
C(66) C(55) C(63) C(53) 165(6) ? . . . .
C(66) C(55) C(63) C(54) 179(2) ? . . . .
C(66) C(55) C(63) C(62) 179.2(17) ? . . . .
C(66) C(55) C(63) C(64) -1(2) ? . . . .
C(44) C(56) C(57) C(43) 7(3) ? . . . .
C(44) C(56) C(57) C(45) -156(3) ? . . . .
C(44) C(56) C(57) C(46) -164(2) ? . . . .
C(44) C(56) C(57) C(61) -168(2) ? . . . .
C(45) C(56) C(57) C(43) 163(4) ? . . . .
C(45) C(56) C(57) C(44) 156(3) ? . . . .
C(45) C(56) C(57) C(46) -8(2) ? . . . .
C(45) C(56) C(57) C(61) -12(3) ? . . . .
C(43) C(57) C(61) C(45) -166(2) ? . . . .
C(43) C(57) C(61) C(46) -169(2) ? . . . .
C(43) C(57) C(61) C(47) 0(4) ? . . . .
C(43) C(57) C(61) C(48) 2.4(12) ? . . . .
C(43) C(57) C(61) C(60) 1(2) ? . . . .
C(44) C(57) C(61) C(45) -125(9) ? . . . .
C(44) C(57) C(61) C(46) -127(8) ? . . . .
C(44) C(57) C(61) C(47) 42(11) ? . . . .
C(44) C(57) C(61) C(48) 44(8) ? . . . .
C(44) C(57) C(61) C(60) 43(9) ? . . . .
C(45) C(57) C(61) C(46) -2(3) ? . . . .
C(45) C(57) C(61) C(47) 167(6) ? . . . .
C(45) C(57) C(61) C(48) 169(2) ? . . . .
C(45) C(57) C(61) C(60) 167(3) ? . . . .
C(46) C(57) C(61) C(45) 2(3) ? . . . .
C(46) C(57) C(61) C(47) 169(6) ? . . . .
C(46) C(57) C(61) C(48) 171(2) ? . . . .
C(46) C(57) C(61) C(60) 170(3) ? . . . .
C(56) C(57) C(61) C(45) 11(3) ? . . . .
C(56) C(57) C(61) C(46) 8(3) ? . . . .
C(56) C(57) C(61) C(47) 178(5) ? . . . .
C(56) C(57) C(61) C(48) 179.5(17) ? . . . .
C(56) C(57) C(61) C(60) 178(2) ? . . . .
C(42) C(58) C(59) C(48) 140(14) ? . . . .
C(42) C(58) C(59) C(60) 147(14) ? . . . .
C(43) C(58) C(59) C(48) -3(2) ? . . . .
C(43) C(58) C(59) C(60) 3(3) ? . . . .
C(48) C(58) C(59) C(60) 6.4(19) ? . . . .
C(48) C(59) C(60) C(47) 7(5) ? . . . .
C(48) C(59) C(60) C(61) 6(2) ? . . . .
C(58) C(59) C(60) C(47) 2(4) ? . . . .
C(58) C(59) C(60) C(48) -5.6(17) ? . . . .
C(58) C(59) C(60) C(61) 0(3) ? . . . .
C(47) C(60) C(61) C(45) -163(9) ? . . . .
C(47) C(60) C(61) C(46) -32(10) ? . . . .
C(47) C(60) C(61) C(48) 179(5) ? . . . .
C(47) C(60) C(61) C(57) -179(5) ? . . . .
C(48) C(60) C(61) C(45) 18(5) ? . . . .
C(48) C(60) C(61) C(46) 149(10) ? . . . .
C(48) C(60) C(61) C(47) -179(5) ? . . . .
C(48) C(60) C(61) C(57) 2(2) ? . . . .
C(59) C(60) C(61) C(45) 14(6) ? . . . .
C(59) C(60) C(61) C(46) 145(9) ? . . . .
C(59) C(60) C(61) C(47) 177(6) ? . . . .
C(59) C(60) C(61) C(48) -3.9(19) ? . . . .
C(59) C(60) C(61) C(57) -2(3) ? . . . .
C(53) C(62) C(63) C(50) 179(24) ? . . . .
C(53) C(62) C(63) C(52) 5.6(17) ? . . . .
C(53) C(62) C(63) C(54) -173(4) ? . . . .
C(53) C(62) C(63) C(55) -174(2) ? . . . .
C(53) C(62) C(63) C(64) 6(2) ? . . . .
C(54) C(62) C(63) C(50) -8(19) ? . . . .
C(54) C(62) C(63) C(52) 179(3) ? . . . .
C(54) C(62) C(63) C(53) 173(4) ? . . . .
C(54) C(62) C(63) C(55) -1(2) ? . . . .
C(54) C(62) C(63) C(64) 179(3) ? . . . .
C(50) C(63) C(64) C(52) 180(2) ? . . . .
C(50) C(63) C(64) C(53) 176.2(17) ? . . . .
C(50) C(63) C(64) C(65) -1(2) ? . . . .
C(52) C(63) C(64) C(50) -180(2) ? . . . .
C(52) C(63) C(64) C(53) -4(2) ? . . . .
C(52) C(63) C(64) C(65) 179(4) ? . . . .
C(53) C(63) C(64) C(50) -176.2(17) ? . . . .
C(53) C(63) C(64) C(52) 4(2) ? . . . .
C(53) C(63) C(64) C(65) -177(3) ? . . . .
C(54) C(63) C(64) C(50) -179(4) ? . . . .
C(54) C(63) C(64) C(52) 1(5) ? . . . .
C(54) C(63) C(64) C(53) -3(5) ? . . . .
C(54) C(63) C(64) C(65) -180(4) ? . . . .
C(55) C(63) C(64) C(50) -0.5(14) ? . . . .
C(55) C(63) C(64) C(52) 179.4(18) ? . . . .
C(55) C(63) C(64) C(53) 176(2) ? . . . .
C(55) C(63) C(64) C(65) -1(3) ? . . . .
C(62) C(63) C(64) C(50) 179.5(15) ? . . . .
C(62) C(63) C(64) C(52) -1(2) ? . . . .
C(62) C(63) C(64) C(53) -4.4(18) ? . . . .
C(62) C(63) C(64) C(65) 179(2) ? . . . .
C(50) C(64) C(65) C(51) 0.4(13) ? . . . .
C(50) C(64) C(65) C(52) 180(3) ? . . . .
C(52) C(64) C(65) C(50) -180(3) ? . . . .
C(52) C(64) C(65) C(51) -179.6(18) ? . . . .
C(53) C(64) C(65) C(50) -20(21) ? . . . .
C(53) C(64) C(65) C(51) -20(23) ? . . . .
C(53) C(64) C(65) C(52) 160(24) ? . . . .
C(63) C(64) C(65) C(50) 1(2) ? . . . .
C(63) C(64) C(65) C(51) 1(3) ? . . . .
C(63) C(64) C(65) C(52) -179(4) ? . . . .
